data_7106274
loop_
_publ_author_name
'Weigang Lu'
'Daqiang Yuan'
'Andrey A. Yakovenko'
'Hong-Cai Zhou'

_publ_section_title
;
 Surface functionalization of metal&#x0096;organic polyhedron for
 homogeneous cyclopropanation catalysis
;
_journal_name_full Chem.Commun.
_journal_page_first 4968
_journal_paper_doi 10.1039/c1cc00030f
_journal_volume 47
_journal_year 2011
_chemical_formula_moiety 'C164 H180 Cu4 N3 O28, C5 H11 N O'
_chemical_formula_sum 'C169 H191 Cu4 N4 O29'
_chemical_formula_weight 2996.42
_chemical_name_systematic
;
?
;
_space_group_IT_number 14
_symmetry_cell_setting monoclinic
_symmetry_space_group_name_Hall '-P 2yn'
_symmetry_space_group_name_H-M 'P 1 21/n 1'
_atom_sites_solution_hydrogens geom
_atom_sites_solution_primary direct
_atom_sites_solution_secondary difmap
_audit_creation_method SHELXL-97
_cell_angle_alpha 90.00
_cell_angle_beta 100.6440(10)
_cell_angle_gamma 90.00
_cell_formula_units_Z 4
_cell_length_a 15.2237(9)
_cell_length_b 28.9086(17)
_cell_length_c 36.303(2)
_cell_measurement_reflns_used 9719
_cell_measurement_temperature 100(2)
_cell_measurement_theta_max 13.4258
_cell_measurement_theta_min 2.1531
_cell_volume 15701.9(16)
_computing_cell_refinement 'SAINT+ ver. (Bruker, 2001)'
_computing_data_collection 'APEX2 (Bruker, 2008)'
_computing_data_reduction 'SAINT+ ver. (Bruker, 2001)'
_computing_molecular_graphics 'SHELXTL (Sheldrick, 2008)'
_computing_publication_material 'SHELXTL (Sheldrick, 2008)'
_computing_structure_refinement 'SHELXTL (Sheldrick, 2008)'
_computing_structure_solution 'SHELXTL (Sheldrick, 2008)'
_diffrn_ambient_temperature 100(2)
_diffrn_measured_fraction_theta_full 0.984
_diffrn_measured_fraction_theta_max 0.984
_diffrn_measurement_device_type 'Bruker SMART APEX II CCD area detector'
_diffrn_measurement_method 'phi and omega scans'
_diffrn_radiation_monochromator graphite
_diffrn_radiation_source 'fine-focus sealed tube'
_diffrn_radiation_type MoK\a
_diffrn_radiation_wavelength 0.71073
_diffrn_reflns_av_R_equivalents 0.1037
_diffrn_reflns_av_sigmaI/netI 0.0939
_diffrn_reflns_limit_h_max 18
_diffrn_reflns_limit_h_min -14
_diffrn_reflns_limit_k_max 34
_diffrn_reflns_limit_k_min -33
_diffrn_reflns_limit_l_max 40
_diffrn_reflns_limit_l_min -43
_diffrn_reflns_number 200441
_diffrn_reflns_theta_full 25.00
_diffrn_reflns_theta_max 25.00
_diffrn_reflns_theta_min 1.34
_exptl_absorpt_coefficient_mu 0.606
_exptl_absorpt_correction_T_max 0.9588
_exptl_absorpt_correction_T_min 0.9308
_exptl_absorpt_correction_type multi-scan
_exptl_absorpt_process_details 'SADABS (Sheldrick, 2008)'
_exptl_crystal_colour blue
_exptl_crystal_density_diffrn 1.268
_exptl_crystal_density_meas ?
_exptl_crystal_density_method 'not measured'
_exptl_crystal_description prism
_exptl_crystal_F_000 6324
_exptl_crystal_size_max 0.12
_exptl_crystal_size_mid 0.08
_exptl_crystal_size_min 0.07
_platon_squeeze_details
;
;
_refine_diff_density_max 1.712
_refine_diff_density_min -2.096
_refine_diff_density_rms 0.117
_refine_ls_extinction_coef 0.00042(4)
_refine_ls_extinction_expression Fc^*^=kFc[1+0.001xFc^2^\l^3^/sin(2\q)]^-1/4^
_refine_ls_extinction_method SHELXL
_refine_ls_goodness_of_fit_ref 1.018
_refine_ls_hydrogen_treatment constr
_refine_ls_matrix_type full
_refine_ls_number_parameters 1510
_refine_ls_number_reflns 27217
_refine_ls_number_restraints 155
_refine_ls_restrained_S_all 1.019
_refine_ls_R_factor_all 0.1755
_refine_ls_R_factor_gt 0.1167
_refine_ls_shift/su_max 0.001
_refine_ls_shift/su_mean 0.000
_refine_ls_structure_factor_coef Fsqd
_refine_ls_weighting_details 'calc w=1/[\s^2^(Fo^2^)+(0.0100P)^2^+190.5000P] where P=(Fo^2^+2Fc^2^)/3'
_refine_ls_weighting_scheme calc
_refine_ls_wR_factor_gt 0.2248
_refine_ls_wR_factor_ref 0.2461
_reflns_number_gt 15871
_reflns_number_total 27217
_reflns_threshold_expression I>2\s(I)
_cod_data_source_file c1cc00030f.txt
_cod_data_source_block MOP4
_cod_depositor_comments
;
The following automatic conversions were performed:

'_symmetry_cell_setting' value 'Monoclinic' changed to 'monoclinic'
according to the built-in table from CIF Core dictionary named
'cif_core.dic' version 2.4.1 from 2010-06-29.

Automatic conversion script
Id: cif_fix_values 1646 2011-03-28 12:23:43Z adriana 

The following automatic conversions were performed:

'_exptl_crystal_density_meas' value 'not measured' was changed to '?'
- the value is perceived as not measured.

Automatic conversion script
Id: cif_fix_values 3008 2015-01-20 13:52:24Z robertas 
;
_cod_original_cell_volume 15701.8(16)
_cod_original_sg_symbol_H-M 'P 21/n'
_cod_database_code 7106274

loop_
_symmetry_equiv_pos_as_xyz
'x, y, z'
'-x+1/2, y+1/2, -z+1/2'
'-x, -y, -z'
'x-1/2, -y-1/2, z-1/2'

loop_
_atom_site_label
_atom_site_type_symbol
_atom_site_fract_x
_atom_site_fract_y
_atom_site_fract_z
_atom_site_U_iso_or_equiv
_atom_site_adp_type
_atom_site_occupancy
_atom_site_symmetry_multiplicity
_atom_site_calc_flag
_atom_site_refinement_flags
_atom_site_disorder_assembly
_atom_site_disorder_group
Cu1 Cu -0.53813(7) 1.22772(3) 0.36787(3) 0.0346(3) Uani 1 1 d . . .
Cu2 Cu -0.56170(7) 1.18712(3) 0.43001(3) 0.0357(3) Uani 1 1 d . . .
Cu3 Cu -0.49416(6) 1.32432(3) 0.13220(3) 0.0302(2) Uani 1 1 d . . .
Cu4 Cu -0.46720(7) 1.36463(3) 0.07053(3) 0.0320(3) Uani 1 1 d . . .
O1 O -0.5556(4) 1.16724(19) 0.34378(14) 0.0368(14) Uani 1 1 d . . .
O2 O -0.5782(4) 1.1332(2) 0.39672(15) 0.0407(14) Uani 1 1 d . . .
O3 O -0.5088(4) 1.27059(19) 0.09917(15) 0.0375(14) Uani 1 1 d . . .
O4 O -0.4966(4) 1.30534(17) 0.04537(14) 0.0354(13) Uani 1 1 d . . .
O7 O -0.4122(4) 1.2105(2) 0.38726(16) 0.0411(14) Uani 1 1 d . . .
O8 O -0.4343(4) 1.1750(2) 0.44001(16) 0.0450(15) Uani 1 1 d . . .
O11 O -0.3648(4) 1.31319(18) 0.14261(14) 0.0348(13) Uani 1 1 d . . .
O12 O -0.3441(4) 1.34136(19) 0.08678(15) 0.0391(14) Uani 1 1 d . . .
O13 O -0.6852(4) 1.2061(2) 0.41410(16) 0.0437(15) Uani 1 1 d . . .
O14 O -0.6673(4) 1.2376(2) 0.35973(15) 0.0417(14) Uani 1 1 d . . .
O17 O -0.6199(4) 1.34131(18) 0.11442(14) 0.0348(13) Uani 1 1 d . . .
O18 O -0.5945(4) 1.37999(18) 0.06376(14) 0.0345(13) Uani 1 1 d . . .
O19 O -0.5363(4) 1.24735(19) 0.45414(15) 0.0433(15) Uani 1 1 d . . .
O20 O -0.5215(4) 1.28209(19) 0.39998(16) 0.0424(15) Uani 1 1 d . . .
O23 O -0.4762(4) 1.38599(17) 0.15542(15) 0.0331(13) Uani 1 1 d . . .
O24 O -0.4424(4) 1.41793(18) 0.10363(16) 0.0380(14) Uani 1 1 d . . .
C1 C -0.5678(5) 1.1323(3) 0.3634(2) 0.039(2) Uani 1 1 d . . .
C2 C -0.5669(5) 1.0856(3) 0.3454(2) 0.0341(19) Uani 1 1 d . . .
C3 C -0.5747(6) 1.0467(3) 0.3671(2) 0.038(2) Uani 1 1 d . . .
H3A H -0.5848 1.0497 0.3920 0.046 Uiso 1 1 calc R . .
C4 C -0.5676(6) 1.0036(3) 0.3514(3) 0.046(2) Uani 1 1 d . . .
H4A H -0.5724 0.9768 0.3661 0.055 Uiso 1 1 calc R . .
C5 C -0.5538(6) 0.9983(3) 0.3157(2) 0.040(2) Uani 1 1 d . . .
H5A H -0.5486 0.9682 0.3057 0.048 Uiso 1 1 calc R . .
C6 C -0.5475(5) 1.0369(3) 0.2938(2) 0.037(2) Uani 1 1 d . . .
C7 C -0.5544(5) 1.0812(3) 0.3086(2) 0.0320(18) Uani 1 1 d . . .
H7A H -0.5505 1.1078 0.2937 0.038 Uiso 1 1 calc R . .
C8 C -0.5358(5) 1.0310(3) 0.2549(2) 0.0328(19) Uani 1 1 d . . .
C9 C -0.5285(5) 1.0224(3) 0.2239(2) 0.0349(19) Uani 1 1 d . . .
C10 C -0.5202(3) 1.0107(3) 0.1866(2) 0.0333(19) Uani 1 1 d D . .
C11 C -0.5150(3) 0.9649(3) 0.1755(2) 0.038(2) Uani 1 1 d D . .
H11A H -0.5156 0.9411 0.1936 0.046 Uiso 1 1 calc R . .
C12 C -0.5091(2) 0.9526(2) 0.1390(2) 0.048(2) Uani 1 1 d D . .
C13 C -0.5085(3) 0.9882(3) 0.1131(2) 0.045(2) Uani 1 1 d D . .
H13A H -0.5045 0.9807 0.0880 0.054 Uiso 1 1 calc R . .
C14 C -0.5136(4) 1.0346(3) 0.1231(2) 0.037(2) Uani 1 1 d D . .
C15 C -0.5193(3) 1.0453(3) 0.1596(2) 0.036(2) Uani 1 1 d D . .
H15A H -0.5228 1.0768 0.1666 0.043 Uiso 1 1 calc R . .
C16 C -0.5164(6) 1.0706(3) 0.0954(2) 0.039(2) Uani 1 1 d . . .
C17 C -0.5168(6) 1.1016(3) 0.0736(2) 0.041(2) Uani 1 1 d . . .
C18 C -0.5178(5) 1.1846(3) 0.0665(2) 0.036(2) Uani 1 1 d . . .
H18A H -0.5222 1.1872 0.0922 0.044 Uiso 1 1 calc R . .
C19 C -0.5158(6) 1.1414(3) 0.0505(2) 0.039(2) Uani 1 1 d . . .
C20 C -0.5099(7) 1.1377(3) 0.0120(2) 0.052(3) Uani 1 1 d . . .
H20A H -0.5079 1.1082 0.0007 0.062 Uiso 1 1 calc R . .
C21 C -0.5071(8) 1.1771(3) -0.0086(3) 0.058(3) Uani 1 1 d . . .
H21A H -0.5037 1.1746 -0.0344 0.070 Uiso 1 1 calc R . .
C22 C -0.5090(7) 1.2207(3) 0.0074(2) 0.048(2) Uani 1 1 d . . .
H22A H -0.5075 1.2476 -0.0076 0.057 Uiso 1 1 calc R . .
C23 C -0.5132(6) 1.2250(3) 0.0451(2) 0.037(2) Uani 1 1 d . . .
C24 C -0.5057(6) 1.2709(3) 0.0650(2) 0.038(2) Uani 1 1 d . . .
C25 C -0.5036(4) 0.9026(2) 0.1276(3) 0.074(4) Uani 1 1 d D . .
H25A H -0.4734 0.9002 0.1057 0.089 Uiso 1 1 calc R . .
H25B H -0.4688 0.8845 0.1484 0.089 Uiso 1 1 calc R . .
C38 C -0.3862(6) 1.1887(3) 0.4181(2) 0.0350(19) Uani 1 1 d . . .
C39 C -0.2878(5) 1.1789(3) 0.4275(2) 0.0356(19) Uani 1 1 d . . .
C40 C -0.2498(6) 1.1644(3) 0.4640(2) 0.039(2) Uani 1 1 d . . .
H40A H -0.2856 1.1614 0.4827 0.047 Uiso 1 1 calc R . .
C41 C -0.1599(6) 1.1545(3) 0.4721(2) 0.042(2) Uani 1 1 d . . .
H41A H -0.1333 1.1459 0.4969 0.050 Uiso 1 1 calc R . .
C42 C -0.1075(6) 1.1568(3) 0.4448(2) 0.041(2) Uani 1 1 d . . .
H42A H -0.0457 1.1494 0.4508 0.050 Uiso 1 1 calc R . .
C43 C -0.1453(6) 1.1698(3) 0.4088(2) 0.0345(19) Uani 1 1 d . . .
C44 C -0.2352(5) 1.1818(3) 0.4004(2) 0.0347(19) Uani 1 1 d . . .
H44A H -0.2607 1.1920 0.3759 0.042 Uiso 1 1 calc R . .
C45 C -0.0941(6) 1.1705(3) 0.3794(2) 0.037(2) Uani 1 1 d . . .
C46 C -0.0536(6) 1.1707(3) 0.3544(2) 0.036(2) Uani 1 1 d . . .
C47 C -0.0054(5) 1.1720(3) 0.3238(2) 0.0337(19) Uani 1 1 d . . .
C48 C 0.0782(5) 1.1513(3) 0.3270(2) 0.0354(19) Uani 1 1 d . . .
H48A H 0.1036 1.1361 0.3497 0.042 Uiso 1 1 calc R . .
C49 C 0.1244(5) 1.1523(3) 0.2983(2) 0.038(2) Uani 1 1 d . . .
C50 C 0.0881(6) 1.1748(3) 0.2647(2) 0.042(2) Uani 1 1 d . . .
H50A H 0.1203 1.1761 0.2447 0.051 Uiso 1 1 calc R . .
C51 C 0.0028(5) 1.1957(3) 0.2612(2) 0.0346(19) Uani 1 1 d . . .
C52 C -0.0428(5) 1.1943(3) 0.2902(2) 0.0328(19) Uani 1 1 d . . .
H52A H -0.1000 1.2083 0.2876 0.039 Uiso 1 1 calc R . .
C53 C -0.0348(6) 1.2193(3) 0.2272(2) 0.036(2) Uani 1 1 d . . .
C54 C -0.0683(6) 1.2392(3) 0.1990(2) 0.0354(19) Uani 1 1 d . . .
C55 C -0.1910(6) 1.2798(3) 0.1583(2) 0.035(2) Uani 1 1 d . . .
H55A H -0.2277 1.2751 0.1765 0.042 Uiso 1 1 calc R . .
C56 C -0.1034(5) 1.2639(2) 0.1652(2) 0.0296(18) Uani 1 1 d . . .
C57 C -0.0496(6) 1.2692(3) 0.1382(2) 0.0354(19) Uani 1 1 d . . .
H57A H 0.0096 1.2572 0.1425 0.043 Uiso 1 1 calc R . .
C58 C -0.0835(6) 1.2921(3) 0.1050(2) 0.036(2) Uani 1 1 d . . .
H58A H -0.0473 1.2962 0.0866 0.043 Uiso 1 1 calc R . .
C59 C -0.1700(6) 1.3089(3) 0.0987(2) 0.036(2) Uani 1 1 d . . .
H59A H -0.1919 1.3251 0.0762 0.043 Uiso 1 1 calc R . .
C60 C -0.2254(5) 1.3027(2) 0.1246(2) 0.0313(18) Uani 1 1 d . . .
C61 C -0.3188(6) 1.3200(3) 0.1178(2) 0.0331(19) Uani 1 1 d . . .
C62 C 0.2155(6) 1.1295(3) 0.3025(3) 0.051(2) Uani 1 1 d . . .
H62A H 0.2609 1.1526 0.2988 0.061 Uiso 1 1 calc R . .
H62B H 0.2328 1.1165 0.3281 0.061 Uiso 1 1 calc R . .
C75 C -0.7125(6) 1.2275(3) 0.3846(2) 0.0345(19) Uani 1 1 d . . .
C76 C -0.8081(6) 1.2447(3) 0.3783(2) 0.0354(19) Uani 1 1 d . . .
C77 C -0.8562(6) 1.2402(3) 0.4067(2) 0.038(2) Uani 1 1 d . . .
H77A H -0.8304 1.2249 0.4293 0.046 Uiso 1 1 calc R . .
C78 C -0.9422(6) 1.2577(3) 0.4024(2) 0.039(2) Uani 1 1 d . . .
H78A H -0.9750 1.2550 0.4222 0.047 Uiso 1 1 calc R . .
C79 C -0.9801(6) 1.2790(3) 0.3695(2) 0.036(2) Uani 1 1 d . . .
H79A H -1.0397 1.2903 0.3662 0.043 Uiso 1 1 calc R . .
C80 C -0.9306(6) 1.2842(3) 0.3408(2) 0.035(2) Uani 1 1 d . . .
C81 C -0.8454(5) 1.2664(3) 0.3452(2) 0.0325(19) Uani 1 1 d . . .
H81A H -0.8123 1.2690 0.3255 0.039 Uiso 1 1 calc R . .
C82 C -0.9696(6) 1.3066(3) 0.3065(2) 0.0351(19) Uani 1 1 d . . .
C83 C -1.0005(5) 1.3256(3) 0.2775(2) 0.0356(19) Uani 1 1 d . . .
C84 C -1.0362(6) 1.3487(3) 0.2431(2) 0.039(2) Uani 1 1 d . . .
C85 C -1.1240(6) 1.3649(3) 0.2375(2) 0.044(2) Uani 1 1 d . . .
H85A H -1.1584 1.3617 0.2567 0.052 Uiso 1 1 calc R . .
C86 C -1.1608(6) 1.3862(3) 0.2034(3) 0.047(2) Uani 1 1 d . . .
C87 C -1.1122(6) 1.3905(3) 0.1761(2) 0.043(2) Uani 1 1 d . . .
H87A H -1.1381 1.4050 0.1532 0.052 Uiso 1 1 calc R . .
C88 C -1.0237(6) 1.3738(3) 0.1808(2) 0.036(2) Uani 1 1 d . . .
C89 C -0.9871(5) 1.3527(3) 0.2150(2) 0.0348(19) Uani 1 1 d . . .
H89A H -0.9277 1.3411 0.2188 0.042 Uiso 1 1 calc R . .
C90 C -0.9734(6) 1.3790(3) 0.1520(3) 0.039(2) Uani 1 1 d . . .
C91 C -0.9317(6) 1.3837(3) 0.1271(2) 0.037(2) Uani 1 1 d . . .
C92 C -0.7914(5) 1.3728(3) 0.1040(2) 0.036(2) Uani 1 1 d . . .
H92A H -0.7687 1.3544 0.1253 0.043 Uiso 1 1 calc R . .
C93 C -0.8802(5) 1.3905(3) 0.0990(2) 0.0343(19) Uani 1 1 d . . .
C94 C -0.9098(6) 1.4172(3) 0.0676(2) 0.046(2) Uani 1 1 d . . .
H94A H -0.9686 1.4297 0.0638 0.055 Uiso 1 1 calc R . .
C95 C -0.8565(6) 1.4262(3) 0.0418(2) 0.049(2) Uani 1 1 d . . .
H95A H -0.8792 1.4444 0.0204 0.059 Uiso 1 1 calc R . .
C96 C -0.7712(6) 1.4094(3) 0.0466(2) 0.040(2) Uani 1 1 d . . .
H96A H -0.7345 1.4160 0.0288 0.049 Uiso 1 1 calc R . .
C97 C -0.7389(5) 1.3825(2) 0.0781(2) 0.0277(17) Uani 1 1 d . . .
C98 C -0.6423(5) 1.3666(3) 0.0858(2) 0.0302(18) Uani 1 1 d . . .
C99 C -1.2556(6) 1.4031(4) 0.1977(3) 0.060(3) Uani 1 1 d . . .
H99A H -1.2720 1.4178 0.1727 0.072 Uiso 1 1 calc R . .
H99B H -1.2966 1.3768 0.1989 0.072 Uiso 1 1 calc R . .
C112 C -0.5248(6) 1.2829(3) 0.4347(2) 0.039(2) Uani 1 1 d . . .
C113 C -0.5118(6) 1.3287(3) 0.4540(2) 0.042(2) Uani 1 1 d . . .
C114 C -0.5104(8) 1.3320(3) 0.4918(3) 0.063(3) Uani 1 1 d . . .
H11B H -0.5172 1.3050 0.5060 0.076 Uiso 1 1 calc R . .
C115 C -0.4993(9) 1.3744(4) 0.5091(3) 0.076(4) Uani 1 1 d . . .
H11C H -0.4972 1.3767 0.5354 0.091 Uiso 1 1 calc R . .
C116 C -0.4911(9) 1.4142(4) 0.4883(3) 0.074(4) Uani 1 1 d . . .
H11D H -0.4852 1.4437 0.5002 0.089 Uiso 1 1 calc R . .
C117 C -0.4914(7) 1.4107(3) 0.4500(3) 0.055(3) Uani 1 1 d . . .
C118 C -0.5014(6) 1.3676(3) 0.4332(2) 0.042(2) Uani 1 1 d . . .
H11E H -0.5011 1.3648 0.4072 0.050 Uiso 1 1 calc R . .
C119 C -0.4866(7) 1.4504(3) 0.4272(3) 0.052(2) Uani 1 1 d . . .
C120 C -0.4837(6) 1.4811(3) 0.4057(3) 0.051(3) Uani 1 1 d . . .
C121 C -0.4836(3) 1.5190(3) 0.3790(3) 0.045(2) Uani 1 1 d D . .
C122 C -0.4873(3) 1.5645(3) 0.3897(3) 0.045(2) Uani 1 1 d D . .
H12A H -0.4900 1.5720 0.4149 0.054 Uiso 1 1 calc R . .
C123 C -0.4870(2) 1.5995(2) 0.3636(3) 0.049(2) Uani 1 1 d D D .
C124 C -0.4829(3) 1.5884(3) 0.3265(3) 0.048(2) Uani 1 1 d D . .
H12B H -0.4827 1.6125 0.3087 0.058 Uiso 1 1 calc R . .
C125 C -0.4792(4) 1.5427(3) 0.3154(3) 0.043(2) Uani 1 1 d D . .
C126 C -0.4795(3) 1.5077(3) 0.3415(3) 0.046(2) Uani 1 1 d D . .
H12C H -0.4769 1.4763 0.3341 0.055 Uiso 1 1 calc R . .
C127 C -0.4719(5) 1.5314(3) 0.2778(3) 0.042(2) Uani 1 1 d . . .
C128 C -0.4647(6) 1.5228(3) 0.2461(3) 0.043(2) Uani 1 1 d . . .
C129 C -0.4611(5) 1.4724(3) 0.1918(2) 0.034(2) Uani 1 1 d . . .
H12D H -0.4733 1.4461 0.2057 0.041 Uiso 1 1 calc R . .
C130 C -0.4553(5) 1.5153(3) 0.2084(2) 0.038(2) Uani 1 1 d . . .
C131 C -0.4392(6) 1.5537(3) 0.1868(3) 0.049(2) Uani 1 1 d . . .
H13B H -0.4361 1.5836 0.1977 0.059 Uiso 1 1 calc R . .
C132 C -0.4278(6) 1.5488(3) 0.1501(3) 0.049(2) Uani 1 1 d . . .
H13C H -0.4170 1.5751 0.1359 0.059 Uiso 1 1 calc R . .
C133 C -0.4323(6) 1.5049(3) 0.1340(3) 0.042(2) Uani 1 1 d . . .
H13D H -0.4238 1.5012 0.1089 0.051 Uiso 1 1 calc R . .
C134 C -0.4493(5) 1.4666(3) 0.1547(2) 0.0340(19) Uani 1 1 d . . .
C135 C -0.4573(5) 1.4200(2) 0.1365(2) 0.0306(18) Uani 1 1 d . . .
C136 C -0.4910(3) 1.64949(18) 0.3751(3) 0.063(3) Uani 1 1 d D . .
H13E H -0.4522 1.6543 0.3999 0.076 Uiso 1 1 calc R A 1
H13F H -0.4691 1.6696 0.3567 0.076 Uiso 1 1 calc R A 1
O5 O -0.6025(5) 0.9023(3) 0.05929(18) 0.1100(15) Uani 1 1 d D . .
O6 O -0.5933(4) 0.8846(3) 0.11803(17) 0.1100(15) Uani 1 1 d D . .
C26 C -0.6406(3) 0.88663(18) 0.08282(16) 0.1100(15) Uani 1 1 d D C .
C27 C -0.7349(4) 0.8695(3) 0.0758(2) 0.1100(15) Uani 1 1 d D . .
H27A H -0.7386 0.8400 0.0618 0.132 Uiso 0.65 1 calc PR B 1
H27B H -0.7740 0.8923 0.0604 0.132 Uiso 0.65 1 calc PR B 1
H27C H -0.7402 0.8441 0.0923 0.132 Uiso 0.35 1 d PR B 2
H27D H -0.7515 0.8587 0.0505 0.132 Uiso 0.35 1 d PR B 2
C28 C -0.7667(5) 0.8622(3) 0.1124(3) 0.1100(15) Uani 0.65 1 d PD C 1
H28A H -0.8230 0.8442 0.1079 0.132 Uiso 0.65 1 calc PR C 1
H28B H -0.7214 0.8445 0.1299 0.132 Uiso 0.65 1 calc PR C 1
C29 C -0.7822(10) 0.9084(4) 0.1296(3) 0.1100(15) Uani 0.65 1 d PD C 1
H29A H -0.8083 0.9304 0.1096 0.132 Uiso 0.65 1 calc PR C 1
H29B H -0.7245 0.9212 0.1426 0.132 Uiso 0.65 1 calc PR C 1
C30 C -0.8448(8) 0.9026(5) 0.1570(3) 0.1100(15) Uani 0.65 1 d PD C 1
H30A H -0.8560 0.9330 0.1678 0.132 Uiso 0.65 1 calc PR C 1
H30B H -0.9027 0.8901 0.1438 0.132 Uiso 0.65 1 calc PR C 1
C31 C -0.8042(11) 0.8699(4) 0.1879(3) 0.1100(15) Uani 0.65 1 d PD C 1
H31A H -0.7843 0.8413 0.1770 0.132 Uiso 0.65 1 calc PR C 1
H31B H -0.8496 0.8615 0.2031 0.132 Uiso 0.65 1 calc PR C 1
C32 C -0.7256(8) 0.8928(5) 0.2126(3) 0.1100(15) Uani 0.65 1 d PD C 1
H32A H -0.6966 0.8707 0.2319 0.132 Uiso 0.65 1 calc PR C 1
H32B H -0.6811 0.9022 0.1973 0.132 Uiso 0.65 1 calc PR C 1
C33 C -0.7567(12) 0.9348(4) 0.2314(2) 0.1100(15) Uani 0.65 1 d PD C 1
H33A H -0.8146 0.9456 0.2168 0.132 Uiso 0.65 1 calc PR C 1
H33B H -0.7127 0.9601 0.2320 0.132 Uiso 0.65 1 calc PR C 1
C34 C -0.7673(18) 0.9227(3) 0.2708(4) 0.1100(15) Uani 0.65 1 d PD C 1
H34A H -0.7108 0.9095 0.2847 0.132 Uiso 0.65 1 calc PR C 1
H34B H -0.8150 0.8993 0.2700 0.132 Uiso 0.65 1 calc PR C 1
C35 C -0.7910(16) 0.9657(4) 0.2906(3) 0.1100(15) Uani 0.65 1 d PD C 1
H35A H -0.7440 0.9894 0.2908 0.132 Uiso 0.65 1 calc PR C 1
H35B H -0.8482 0.9785 0.2770 0.132 Uiso 0.65 1 calc PR C 1
C36 C -0.7993(17) 0.9538(4) 0.3303(3) 0.1100(15) Uani 0.65 1 d PD C 1
H36A H -0.7449 0.9374 0.3428 0.132 Uiso 0.65 1 calc PR C 1
H36B H -0.8513 0.9332 0.3301 0.132 Uiso 0.65 1 calc PR C 1
C37 C -0.8114(19) 0.9976(5) 0.3515(4) 0.1100(15) Uani 0.65 1 d PD C 1
H37A H -0.8118 0.9900 0.3778 0.165 Uiso 0.65 1 calc PR C 1
H37B H -0.8683 1.0122 0.3404 0.165 Uiso 0.65 1 calc PR C 1
H37C H -0.7621 1.0189 0.3501 0.165 Uiso 0.65 1 calc PR C 1
C28' C -0.7976(4) 0.9072(5) 0.0837(4) 0.1100(15) Uani 0.35 1 d PD C 2
H28C H -0.7693 0.9378 0.0822 0.132 Uiso 0.35 1 calc PR C 2
H28D H -0.8533 0.9062 0.0647 0.132 Uiso 0.35 1 calc PR C 2
C29' C -0.8195(14) 0.9005(6) 0.1223(6) 0.1100(15) Uani 0.35 1 d PD C 2
H29C H -0.7939 0.8708 0.1330 0.132 Uiso 0.35 1 calc PR C 2
H29D H -0.8851 0.8992 0.1205 0.132 Uiso 0.35 1 calc PR C 2
C30' C -0.781(2) 0.9400(7) 0.1474(4) 0.1100(15) Uani 0.35 1 d PD C 2
H30C H -0.7160 0.9421 0.1482 0.132 Uiso 0.35 1 calc PR C 2
H30D H -0.8090 0.9694 0.1374 0.132 Uiso 0.35 1 calc PR C 2
C31' C -0.7991(18) 0.9320(8) 0.1865(4) 0.1100(15) Uani 0.35 1 d PD C 2
H31C H -0.8639 0.9273 0.1855 0.132 Uiso 0.35 1 calc PR C 2
H31D H -0.7803 0.9595 0.2023 0.132 Uiso 0.35 1 calc PR C 2
C32' C -0.748(2) 0.8900(8) 0.2035(5) 0.1100(15) Uani 0.35 1 d PD C 2
H32C H -0.6854 0.8919 0.1999 0.132 Uiso 0.35 1 calc PR C 2
H32D H -0.7752 0.8617 0.1908 0.132 Uiso 0.35 1 calc PR C 2
C33' C -0.751(2) 0.8876(6) 0.2448(5) 0.1100(15) Uani 0.35 1 d PD C 2
H33C H -0.7955 0.8642 0.2492 0.132 Uiso 0.35 1 calc PR C 2
H33D H -0.6918 0.8781 0.2589 0.132 Uiso 0.35 1 calc PR C 2
C34' C -0.776(3) 0.9343(6) 0.2584(5) 0.1100(15) Uani 0.35 1 d PD C 2
H34C H -0.7286 0.9570 0.2562 0.132 Uiso 0.35 1 calc PR C 2
H34D H -0.8324 0.9450 0.2428 0.132 Uiso 0.35 1 calc PR C 2
C35' C -0.787(3) 0.9308(6) 0.2988(6) 0.1100(15) Uani 0.35 1 d PD C 2
H35C H -0.7340 0.9153 0.3138 0.132 Uiso 0.35 1 calc PR C 2
H35D H -0.8403 0.9121 0.3006 0.132 Uiso 0.35 1 calc PR C 2
C36' C -0.797(3) 0.9786(7) 0.3143(6) 0.1100(15) Uani 0.35 1 d PD C 2
H36C H -0.8540 0.9924 0.3018 0.132 Uiso 0.35 1 calc PR C 2
H36D H -0.7474 0.9987 0.3094 0.132 Uiso 0.35 1 calc PR C 2
C37' C -0.795(4) 0.9757(10) 0.3560(6) 0.1100(15) Uani 0.35 1 d PD C 2
H37D H -0.7335 0.9805 0.3695 0.165 Uiso 0.35 1 calc PR C 2
H37E H -0.8157 0.9451 0.3622 0.165 Uiso 0.35 1 calc PR C 2
H37F H -0.8339 0.9996 0.3634 0.165 Uiso 0.35 1 calc PR C 2
O9 O 0.2114(4) 1.0926(2) 0.2747(2) 0.0558(18) Uani 1 1 d . . .
O10 O 0.2756(5) 1.1403(3) 0.2390(2) 0.070(2) Uani 1 1 d . . .
C63 C 0.2420(6) 1.1028(4) 0.2434(3) 0.059(3) Uani 1 1 d . . .
C64 C 0.2330(10) 1.0626(4) 0.21294(18) 0.1052(15) Uani 1 1 d D . .
H64A H 0.2782 1.0384 0.2215 0.126 Uiso 1 1 calc R . .
H64B H 0.1731 1.0482 0.2104 0.126 Uiso 1 1 calc R . .
C65 C 0.2458(10) 1.0807(3) 0.17529(18) 0.1052(15) Uani 1 1 d D . .
H65A H 0.3064 1.0941 0.1775 0.126 Uiso 1 1 calc R . .
H65B H 0.2016 1.1054 0.1668 0.126 Uiso 1 1 calc R . .
C66 C 0.2341(10) 1.0419(2) 0.14700(17) 0.1052(15) Uani 1 1 d D . .
H66A H 0.1754 1.0268 0.1463 0.126 Uiso 1 1 calc R . .
H66B H 0.2814 1.0184 0.1544 0.126 Uiso 1 1 calc R . .
C67 C 0.2392(10) 1.0608(2) 0.10867(17) 0.1052(15) Uani 1 1 d D . .
H67A H 0.1900 1.0831 0.1008 0.126 Uiso 1 1 calc R . .
H67B H 0.2966 1.0773 0.1096 0.126 Uiso 1 1 calc R . .
C68 C 0.2322(10) 1.0217(2) 0.08073(17) 0.1052(15) Uani 1 1 d D . .
H68A H 0.1735 1.0062 0.0788 0.126 Uiso 1 1 calc R . .
H68B H 0.2795 0.9986 0.0893 0.126 Uiso 1 1 calc R . .
C69 C 0.2421(10) 1.0403(2) 0.04283(18) 0.1052(15) Uani 1 1 d D . .
H69A H 0.1953 1.0637 0.0344 0.126 Uiso 1 1 calc R . .
H69B H 0.3012 1.0553 0.0447 0.126 Uiso 1 1 calc R . .
C70 C 0.2336(9) 1.0012(3) 0.01479(19) 0.1052(15) Uani 1 1 d D . .
H70A H 0.2756 0.9761 0.0246 0.126 Uiso 1 1 calc R . .
H70B H 0.1721 0.9885 0.0108 0.126 Uiso 1 1 calc R . .
C71 C 0.2541(10) 1.0186(2) -0.02190(19) 0.1052(15) Uani 1 1 d D . .
H71A H 0.3139 1.0334 -0.0176 0.126 Uiso 1 1 calc R . .
H71B H 0.2094 1.0421 -0.0327 0.126 Uiso 1 1 calc R . .
C72 C 0.2522(9) 0.9788(3) -0.04898(18) 0.1052(15) Uani 1 1 d D . .
H72A H 0.2974 0.9555 -0.0383 0.126 Uiso 1 1 calc R . .
H72B H 0.1927 0.9639 -0.0531 0.126 Uiso 1 1 calc R . .
C73 C 0.2718(7) 0.9963(3) -0.08582(18) 0.1052(15) Uani 1 1 d D . .
H73A H 0.2670 0.9705 -0.1040 0.126 Uiso 1 1 calc R . .
H73B H 0.3334 1.0086 -0.0821 0.126 Uiso 1 1 calc R . .
C74 C 0.2061(8) 1.0339(4) -0.1010(3) 0.1052(15) Uani 1 1 d D . .
H74A H 0.1585 1.0209 -0.1200 0.158 Uiso 1 1 calc R . .
H74B H 0.2372 1.0584 -0.1122 0.158 Uiso 1 1 calc R . .
H74C H 0.1801 1.0469 -0.0805 0.158 Uiso 1 1 calc R . .
O15 O -1.2637(6) 1.4360(4) 0.2263(3) 0.087(3) Uani 1 1 d . . .
O16 O -1.2080(6) 1.4875(3) 0.1902(3) 0.090(3) Uani 1 1 d . . .
C100 C -1.2335(8) 1.4754(6) 0.2194(4) 0.082(4) Uani 1 1 d . . .
C101 C -1.2280(9) 1.5083(3) 0.2499(3) 0.1017(14) Uani 1 1 d D . .
H10A H -1.2348 1.4972 0.2738 0.122 Uiso 1 1 calc R . .
C102 C -1.2122(10) 1.5594(3) 0.2455(2) 0.1017(14) Uani 1 1 d D . .
H10B H -1.1552 1.5642 0.2366 0.122 Uiso 1 1 calc R . .
H10C H -1.2611 1.5727 0.2266 0.122 Uiso 1 1 calc R . .
C103 C -1.2086(10) 1.5835(3) 0.28263(17) 0.1017(14) Uani 1 1 d D . .
H10D H -1.2621 1.5754 0.2931 0.122 Uiso 1 1 calc R . .
H10E H -1.1551 1.5732 0.3005 0.122 Uiso 1 1 calc R . .
C104 C -1.2048(6) 1.6352(2) 0.27732(16) 0.1017(14) Uani 1 1 d D . .
H10F H -1.2657 1.6473 0.2679 0.122 Uiso 1 1 calc R . .
H10G H -1.1672 1.6425 0.2585 0.122 Uiso 1 1 calc R . .
C105 C -1.1662(6) 1.6581(3) 0.3141(2) 0.1017(14) Uani 1 1 d D . .
H10H H -1.1118 1.6414 0.3263 0.122 Uiso 1 1 calc R . .
H10I H -1.1493 1.6904 0.3096 0.122 Uiso 1 1 calc R . .
C106 C -1.2343(5) 1.6578(5) 0.3395(2) 0.1017(14) Uani 1 1 d D . .
H10J H -1.2540 1.6256 0.3428 0.122 Uiso 1 1 calc R . .
H10K H -1.2873 1.6761 0.3281 0.122 Uiso 1 1 calc R . .
C107 C -1.1938(5) 1.6781(5) 0.3772(2) 0.1017(14) Uani 1 1 d D . .
H10L H -1.1415 1.6594 0.3889 0.122 Uiso 1 1 calc R . .
H10M H -1.1732 1.7100 0.3738 0.122 Uiso 1 1 calc R . .
C108 C -1.2624(6) 1.6785(5) 0.4024(2) 0.1017(14) Uani 1 1 d D . .
H10N H -1.2813 1.6465 0.4065 0.122 Uiso 1 1 calc R . .
H10O H -1.3158 1.6961 0.3902 0.122 Uiso 1 1 calc R . .
C109 C -1.2231(7) 1.7006(5) 0.4395(2) 0.1017(14) Uani 1 1 d D . .
H10P H -1.1698 1.6828 0.4514 0.122 Uiso 1 1 calc R . .
H10Q H -1.2036 1.7324 0.4350 0.122 Uiso 1 1 calc R . .
C110 C -1.2877(8) 1.7021(5) 0.4650(2) 0.1017(14) Uani 1 1 d D . .
H11F H -1.2975 1.6703 0.4736 0.122 Uiso 1 1 calc R . .
H11G H -1.3455 1.7139 0.4513 0.122 Uiso 1 1 calc R . .
C111 C -1.2557(8) 1.7325(5) 0.4986(2) 0.1017(14) Uani 1 1 d D . .
H11H H -1.3002 1.7325 0.5150 0.153 Uiso 1 1 calc R . .
H11I H -1.2473 1.7641 0.4902 0.153 Uiso 1 1 calc R . .
H11J H -1.1988 1.7206 0.5125 0.153 Uiso 1 1 calc R . .
O21 O -0.5819(3) 1.6615(2) 0.3771(3) 0.143(3) Uani 0.50 1 d PD D 1
O22 O -0.5334(6) 1.7122(6) 0.4203(5) 0.143(3) Uani 0.50 1 d PD D 1
C137 C -0.5979(5) 1.6947(3) 0.4011(3) 0.143(3) Uani 0.50 1 d PD D 1
C138 C -0.6930(5) 1.7070(7) 0.4020(6) 0.143(3) Uani 0.50 1 d PD D 1
H13G H -0.7227 1.6806 0.4120 0.172 Uiso 0.50 1 calc PR D 1
H13H H -0.7252 1.7133 0.3762 0.172 Uiso 0.50 1 calc PR D 1
C139 C -0.6971(9) 1.7491(4) 0.4263(4) 0.143(3) Uani 0.50 1 d PD D 1
H13I H -0.6360 1.7580 0.4386 0.172 Uiso 0.50 1 calc PR D 1
H13J H -0.7238 1.7753 0.4105 0.172 Uiso 0.50 1 calc PR D 1
C140 C -0.7529(9) 1.7385(8) 0.4556(4) 0.143(3) Uani 0.50 1 d PD D 1
H14A H -0.8123 1.7269 0.4433 0.172 Uiso 0.50 1 calc PR D 1
H14B H -0.7617 1.7671 0.4694 0.172 Uiso 0.50 1 calc PR D 1
C141 C -0.7065(16) 1.7026(7) 0.4825(6) 0.143(3) Uani 0.50 1 d PD D 1
H14C H -0.6410 1.7049 0.4841 0.172 Uiso 0.50 1 calc PR D 1
H14D H -0.7257 1.6713 0.4733 0.172 Uiso 0.50 1 calc PR D 1
C142 C -0.729(2) 1.7100(5) 0.5208(4) 0.143(3) Uani 0.50 1 d PD D 1
H14E H -0.6828 1.7293 0.5362 0.172 Uiso 0.50 1 calc PR D 1
H14F H -0.7872 1.7265 0.5183 0.172 Uiso 0.50 1 calc PR D 1
C143 C -0.736(2) 1.6639(4) 0.5398(5) 0.143(3) Uani 0.50 1 d PD D 1
H14G H -0.7812 1.6444 0.5241 0.172 Uiso 0.50 1 calc PR D 1
H14H H -0.6773 1.6478 0.5428 0.172 Uiso 0.50 1 calc PR D 1
C144 C -0.7606(18) 1.6713(6) 0.5777(6) 0.143(3) Uani 0.50 1 d PD D 1
H14I H -0.8258 1.6763 0.5747 0.172 Uiso 0.50 1 calc PR D 1
H14J H -0.7299 1.6992 0.5897 0.172 Uiso 0.50 1 calc PR D 1
C145 C -0.7337(17) 1.6296(6) 0.6022(6) 0.143(3) Uani 0.50 1 d PD D 1
H14K H -0.7612 1.6014 0.5895 0.172 Uiso 0.50 1 calc PR D 1
H14L H -0.6679 1.6258 0.6065 0.172 Uiso 0.50 1 calc PR D 1
C146 C -0.7640(19) 1.6356(5) 0.6392(5) 0.143(3) Uani 0.50 1 d PD D 1
H14M H -0.7197 1.6544 0.6563 0.172 Uiso 0.50 1 calc PR D 1
H14N H -0.8219 1.6522 0.6353 0.172 Uiso 0.50 1 calc PR D 1
C147 C -0.7740(15) 1.5889(6) 0.6566(7) 0.143(3) Uani 0.50 1 d PD D 1
H14O H -0.7723 1.5924 0.6838 0.172 Uiso 0.50 1 calc PR D 1
H14P H -0.8323 1.5752 0.6452 0.172 Uiso 0.50 1 calc PR D 1
C148 C -0.6993(18) 1.5574(7) 0.6501(11) 0.143(3) Uani 0.50 1 d PD . 1
H14Q H -0.7246 1.5290 0.6376 0.215 Uiso 0.50 1 calc PR . 1
H14R H -0.6616 1.5495 0.6742 0.215 Uiso 0.50 1 calc PR . 1
H14S H -0.6631 1.5731 0.6342 0.215 Uiso 0.50 1 calc PR . 1
O221 O -0.5729(5) 1.6577(3) 0.3886(3) 0.143(3) Uani 0.50 1 d PD D 2
O222 O -0.6283(8) 1.6916(6) 0.3361(4) 0.143(3) Uani 0.50 1 d PD D 2
C237 C -0.6411(4) 1.6795(3) 0.3664(4) 0.143(3) Uani 0.50 1 d PD D 2
C238 C -0.7257(5) 1.6870(4) 0.3810(7) 0.143(3) Uani 0.50 1 d PD D 2
H23A H -0.7261 1.6667 0.4030 0.172 Uiso 0.50 1 calc PR D 2
H23B H -0.7775 1.6786 0.3614 0.172 Uiso 0.50 1 calc PR D 2
C239 C -0.7336(11) 1.7369(4) 0.3923(7) 0.143(3) Uani 0.50 1 d PD D 2
H23C H -0.7335 1.7572 0.3703 0.172 Uiso 0.50 1 calc PR D 2
H23D H -0.6819 1.7453 0.4119 0.172 Uiso 0.50 1 calc PR D 2
C240 C -0.8193(11) 1.7437(6) 0.4070(5) 0.143(3) Uani 0.50 1 d PD D 2
H24A H -0.8704 1.7455 0.3857 0.172 Uiso 0.50 1 calc PR D 2
H24B H -0.8165 1.7730 0.4212 0.172 Uiso 0.50 1 calc PR D 2
C241 C -0.8327(11) 1.7037(7) 0.4322(6) 0.143(3) Uani 0.50 1 d PD D 2
H24C H -0.8756 1.7127 0.4484 0.172 Uiso 0.50 1 calc PR D 2
H24D H -0.8578 1.6769 0.4168 0.172 Uiso 0.50 1 calc PR D 2
C242 C -0.7444(13) 1.6905(7) 0.4562(4) 0.143(3) Uani 0.50 1 d PD D 2
H24E H -0.7402 1.6565 0.4586 0.172 Uiso 0.50 1 calc PR D 2
H24F H -0.6947 1.7014 0.4442 0.172 Uiso 0.50 1 calc PR D 2
C243 C -0.7367(18) 1.7121(6) 0.4945(5) 0.143(3) Uani 0.50 1 d PD D 2
H24G H -0.6774 1.7269 0.5019 0.172 Uiso 0.50 1 calc PR D 2
H24H H -0.7830 1.7363 0.4939 0.172 Uiso 0.50 1 calc PR D 2
C244 C -0.749(2) 1.6754(5) 0.5228(4) 0.143(3) Uani 0.50 1 d PD D 2
H24I H -0.8000 1.6554 0.5125 0.172 Uiso 0.50 1 calc PR D 2
H24J H -0.6944 1.6557 0.5281 0.172 Uiso 0.50 1 calc PR D 2
C245 C -0.7642(16) 1.6979(6) 0.5585(5) 0.143(3) Uani 0.50 1 d PD D 2
H24K H -0.7426 1.7303 0.5596 0.172 Uiso 0.50 1 calc PR D 2
H24L H -0.8290 1.6984 0.5591 0.172 Uiso 0.50 1 calc PR D 2
C246 C -0.7152(15) 1.6714(7) 0.5920(4) 0.143(3) Uani 0.50 1 d PD D 2
H24M H -0.7097 1.6908 0.6148 0.172 Uiso 0.50 1 calc PR D 2
H24N H -0.6543 1.6636 0.5880 0.172 Uiso 0.50 1 calc PR D 2
C247 C -0.7656(17) 1.6276(8) 0.5971(8) 0.143(3) Uani 0.50 1 d PD D 2
H24O H -0.7662 1.6070 0.5753 0.172 Uiso 0.50 1 calc PR D 2
H24P H -0.8282 1.6352 0.5986 0.172 Uiso 0.50 1 calc PR D 2
C248 C -0.721(2) 1.6033(8) 0.6325(7) 0.143(3) Uani 0.50 1 d PD D 2
H24Q H -0.7657 1.5847 0.6423 0.215 Uiso 0.50 1 calc PR D 2
H24R H -0.6958 1.6264 0.6513 0.215 Uiso 0.50 1 calc PR D 2
H24S H -0.6737 1.5831 0.6270 0.215 Uiso 0.50 1 calc PR D 2
O25 O -0.5090(5) 1.2665(3) 0.3209(2) 0.0718(11) Uani 1 1 d . . .
N1 N -0.4036(6) 1.2996(3) 0.2908(3) 0.0718(11) Uani 1 1 d . . .
C149 C -0.4286(8) 1.2711(4) 0.3161(3) 0.0718(11) Uani 1 1 d . . .
H14T H -0.3837 1.2533 0.3313 0.086 Uiso 1 1 calc R . .
C150 C -0.3106(8) 1.2996(4) 0.2849(3) 0.0718(11) Uani 1 1 d . . .
H15B H -0.2714 1.2867 0.3074 0.086 Uiso 1 1 calc R . .
H15C H -0.2915 1.3319 0.2817 0.086 Uiso 1 1 calc R . .
C151 C -0.2992(8) 1.2716(4) 0.2509(3) 0.0718(11) Uani 1 1 d . . .
H15D H -0.2367 1.2729 0.2478 0.108 Uiso 1 1 calc R . .
H15E H -0.3377 1.2843 0.2286 0.108 Uiso 1 1 calc R . .
H15F H -0.3160 1.2394 0.2544 0.108 Uiso 1 1 calc R . .
C152 C -0.4668(8) 1.3298(4) 0.2674(3) 0.0718(11) Uani 1 1 d . . .
H15G H -0.5283 1.3183 0.2668 0.086 Uiso 1 1 calc R . .
H15H H -0.4552 1.3293 0.2414 0.086 Uiso 1 1 calc R . .
C153 C -0.4594(8) 1.3798(4) 0.2821(3) 0.0718(11) Uani 1 1 d . . .
H15I H -0.5027 1.3993 0.2658 0.108 Uiso 1 1 calc R . .
H15J H -0.3988 1.3914 0.2823 0.108 Uiso 1 1 calc R . .
H15K H -0.4718 1.3804 0.3077 0.108 Uiso 1 1 calc R . .
O26 O -0.5856(4) 1.1498(2) 0.47886(15) 0.0424(14) Uani 1 1 d . . .
H26A H -0.6172 1.1253 0.4767 0.051 Uiso 1 1 d R . .
C164 C -0.5482(9) 1.1679(4) 0.5140(3) 0.076(4) Uani 1 1 d . . .
H16K H -0.5643 1.1482 0.5337 0.114 Uiso 1 1 calc R . .
H16L H -0.5710 1.1992 0.5164 0.114 Uiso 1 1 calc R . .
H16M H -0.4830 1.1689 0.5166 0.114 Uiso 1 1 calc R . .
O27 O -0.5237(5) 1.2871(2) 0.17978(19) 0.0582(9) Uani 1 1 d . . .
N2 N -0.6290(6) 1.2546(3) 0.2083(2) 0.0582(9) Uani 1 1 d . . .
C154 C -0.6001(7) 1.2855(4) 0.1871(3) 0.0582(9) Uani 1 1 d . . .
H15L H -0.6412 1.3087 0.1764 0.070 Uiso 1 1 calc R . .
C155 C -0.5657(7) 1.2164(3) 0.2250(3) 0.0582(9) Uani 1 1 d . . .
H15M H -0.5053 1.2296 0.2333 0.070 Uiso 1 1 calc R . .
H15N H -0.5860 1.2036 0.2473 0.070 Uiso 1 1 calc R . .
C156 C -0.5608(7) 1.1793(3) 0.1984(3) 0.0582(9) Uani 1 1 d . . .
H15O H -0.5184 1.1557 0.2102 0.087 Uiso 1 1 calc R . .
H15P H -0.5405 1.1918 0.1763 0.087 Uiso 1 1 calc R . .
H15Q H -0.6200 1.1653 0.1908 0.087 Uiso 1 1 calc R . .
C157 C -0.7192(7) 1.2543(4) 0.2159(3) 0.0582(9) Uani 1 1 d . . .
H15R H -0.7455 1.2234 0.2091 0.070 Uiso 1 1 calc R . .
H15S H -0.7549 1.2772 0.1991 0.070 Uiso 1 1 calc R . .
C158 C -0.7295(7) 1.2644(4) 0.2543(3) 0.0582(9) Uani 1 1 d . . .
H15T H -0.7932 1.2643 0.2557 0.087 Uiso 1 1 calc R . .
H15U H -0.7041 1.2949 0.2616 0.087 Uiso 1 1 calc R . .
H15V H -0.6983 1.2408 0.2712 0.087 Uiso 1 1 calc R . .
O28 O -0.4449(5) 1.4011(3) 0.0214(2) 0.0787(12) Uani 1 1 d . . .
N3 N -0.3704(7) 1.4147(4) -0.0240(3) 0.0787(12) Uani 1 1 d . . .
C159 C -0.3862(8) 1.3907(5) 0.0061(3) 0.0787(12) Uani 1 1 d . . .
H15W H -0.3493 1.3650 0.0149 0.094 Uiso 1 1 calc R . .
C160 C -0.2932(8) 1.4055(4) -0.0377(3) 0.0787(12) Uani 1 1 d . . .
H16A H -0.2560 1.3831 -0.0210 0.094 Uiso 1 1 calc R . .
H16B H -0.2583 1.4344 -0.0379 0.094 Uiso 1 1 calc R . .
C161 C -0.3142(8) 1.3865(4) -0.0758(3) 0.0787(12) Uani 1 1 d . . .
H16C H -0.2586 1.3800 -0.0848 0.118 Uiso 1 1 calc R . .
H16D H -0.3497 1.4091 -0.0925 0.118 Uiso 1 1 calc R . .
H16E H -0.3485 1.3579 -0.0756 0.118 Uiso 1 1 calc R . .
C162 C -0.4287(8) 1.4531(4) -0.0381(3) 0.0787(12) Uani 1 1 d . . .
H16F H -0.4886 1.4478 -0.0320 0.094 Uiso 1 1 calc R . .
H16G H -0.4353 1.4545 -0.0657 0.094 Uiso 1 1 calc R . .
C163 C -0.3932(8) 1.4988(4) -0.0218(3) 0.0787(12) Uani 1 1 d . . .
H16H H -0.4349 1.5235 -0.0317 0.118 Uiso 1 1 calc R . .
H16I H -0.3348 1.5048 -0.0285 0.118 Uiso 1 1 calc R . .
H16J H -0.3868 1.4977 0.0056 0.118 Uiso 1 1 calc R . .
O29 O -0.0637(5) 0.5133(2) 0.0459(2) 0.0659(10) Uani 1 1 d . . .
N4 N -0.1635(6) 0.5258(3) 0.0847(3) 0.0659(10) Uani 1 1 d . . .
C165 C -0.1125(8) 0.5395(4) 0.0611(3) 0.0659(10) Uani 1 1 d . . .
H16N H -0.1126 0.5715 0.0552 0.079 Uiso 1 1 calc R . .
C166 C -0.1598(8) 0.4771(3) 0.0973(3) 0.0659(10) Uani 1 1 d . . .
H16O H -0.1708 0.4758 0.1234 0.079 Uiso 1 1 calc R . .
H16P H -0.0993 0.4646 0.0973 0.079 Uiso 1 1 calc R . .
C167 C -0.2271(7) 0.4477(4) 0.0728(3) 0.0659(10) Uani 1 1 d . . .
H16Q H -0.2224 0.4158 0.0821 0.099 Uiso 1 1 calc R . .
H16R H -0.2160 0.4485 0.0471 0.099 Uiso 1 1 calc R . .
H16S H -0.2873 0.4595 0.0733 0.099 Uiso 1 1 calc R . .
C168 C -0.2246(8) 0.5570(4) 0.0999(3) 0.0659(10) Uani 1 1 d . . .
H16T H -0.2785 0.5397 0.1035 0.079 Uiso 1 1 calc R . .
H16U H -0.2437 0.5824 0.0820 0.079 Uiso 1 1 calc R . .
C169 C -0.1778(8) 0.5772(4) 0.1374(3) 0.0659(10) Uani 1 1 d . . .
H16V H -0.2187 0.5981 0.1472 0.099 Uiso 1 1 calc R . .
H16W H -0.1246 0.5943 0.1338 0.099 Uiso 1 1 calc R . .
H16X H -0.1602 0.5520 0.1553 0.099 Uiso 1 1 calc R . .

loop_
_atom_site_aniso_label
_atom_site_aniso_U_11
_atom_site_aniso_U_22
_atom_site_aniso_U_33
_atom_site_aniso_U_23
_atom_site_aniso_U_13
_atom_site_aniso_U_12
Cu1 0.0410(6) 0.0341(6) 0.0279(5) -0.0012(4) 0.0047(5) 0.0041(5)
Cu2 0.0420(6) 0.0351(6) 0.0293(5) -0.0011(4) 0.0051(5) 0.0047(5)
Cu3 0.0370(6) 0.0249(5) 0.0284(5) 0.0060(4) 0.0051(4) 0.0031(4)
Cu4 0.0396(6) 0.0267(5) 0.0291(5) 0.0070(4) 0.0046(4) 0.0017(4)
O1 0.047(4) 0.039(3) 0.022(3) 0.001(3) 0.002(3) 0.007(3)
O2 0.048(4) 0.044(4) 0.030(3) -0.005(3) 0.009(3) 0.002(3)
O3 0.051(4) 0.035(3) 0.027(3) 0.004(3) 0.008(3) 0.001(3)
O4 0.051(4) 0.025(3) 0.030(3) 0.003(2) 0.007(3) 0.004(3)
O7 0.042(4) 0.044(4) 0.035(3) 0.001(3) 0.004(3) 0.003(3)
O8 0.045(4) 0.055(4) 0.035(3) 0.002(3) 0.008(3) 0.007(3)
O11 0.040(3) 0.036(3) 0.029(3) 0.005(2) 0.008(3) 0.007(3)
O12 0.045(4) 0.040(3) 0.033(3) 0.014(3) 0.007(3) 0.008(3)
O13 0.046(4) 0.047(4) 0.038(4) 0.002(3) 0.008(3) 0.008(3)
O14 0.048(4) 0.045(4) 0.031(3) 0.000(3) 0.006(3) 0.007(3)
O17 0.042(3) 0.032(3) 0.028(3) 0.011(2) -0.001(3) -0.002(3)
O18 0.044(3) 0.033(3) 0.027(3) 0.003(2) 0.009(3) 0.003(3)
O19 0.065(4) 0.033(3) 0.033(3) -0.006(3) 0.011(3) -0.002(3)
O20 0.056(4) 0.035(3) 0.035(3) -0.004(3) 0.006(3) 0.003(3)
O23 0.037(3) 0.025(3) 0.036(3) 0.002(2) 0.003(3) 0.001(2)
O24 0.043(3) 0.031(3) 0.041(4) 0.003(3) 0.012(3) -0.003(3)
C1 0.026(4) 0.050(6) 0.039(5) 0.008(4) 0.004(4) 0.019(4)
C2 0.028(4) 0.037(5) 0.038(5) -0.005(4) 0.006(4) 0.001(4)
C3 0.045(5) 0.037(5) 0.034(5) 0.000(4) 0.011(4) 0.005(4)
C4 0.051(6) 0.034(5) 0.052(6) 0.005(4) 0.006(5) 0.001(4)
C5 0.053(6) 0.028(5) 0.036(5) -0.003(4) 0.002(4) 0.005(4)
C6 0.024(4) 0.048(5) 0.038(5) -0.015(4) 0.002(4) 0.000(4)
C7 0.028(4) 0.032(4) 0.035(5) 0.000(4) 0.003(4) 0.003(3)
C8 0.031(5) 0.029(4) 0.039(5) 0.001(4) 0.006(4) 0.005(3)
C9 0.026(4) 0.036(5) 0.041(5) 0.002(4) 0.003(4) 0.006(4)
C10 0.030(4) 0.030(4) 0.040(5) -0.005(4) 0.006(4) 0.000(3)
C11 0.044(5) 0.028(4) 0.044(5) 0.007(4) 0.014(4) 0.003(4)
C12 0.078(7) 0.026(5) 0.043(5) 0.002(4) 0.024(5) 0.017(4)
C13 0.057(6) 0.040(5) 0.042(5) -0.007(4) 0.020(5) 0.005(4)
C14 0.037(5) 0.026(4) 0.052(6) 0.006(4) 0.014(4) 0.001(4)
C15 0.031(5) 0.030(5) 0.046(5) -0.007(4) 0.005(4) -0.003(4)
C16 0.043(5) 0.028(5) 0.045(5) -0.003(4) 0.010(4) -0.004(4)
C17 0.055(6) 0.027(5) 0.039(5) -0.001(4) 0.004(4) -0.005(4)
C18 0.040(5) 0.037(5) 0.031(5) 0.004(4) 0.004(4) 0.000(4)
C19 0.053(6) 0.025(4) 0.039(5) -0.005(4) 0.004(4) -0.010(4)
C20 0.088(8) 0.028(5) 0.037(5) 0.002(4) 0.007(5) -0.003(5)
C21 0.099(8) 0.040(6) 0.033(5) -0.005(4) 0.006(5) -0.009(5)
C22 0.070(7) 0.036(5) 0.034(5) 0.010(4) 0.002(5) -0.010(5)
C23 0.048(5) 0.032(5) 0.031(5) 0.002(4) 0.006(4) -0.009(4)
C24 0.042(5) 0.028(5) 0.044(5) 0.013(4) 0.005(4) 0.012(4)
C25 0.141(12) 0.039(6) 0.054(7) 0.017(5) 0.046(7) 0.034(7)
C38 0.045(5) 0.029(4) 0.028(5) -0.005(4) -0.001(4) 0.004(4)
C39 0.039(5) 0.029(4) 0.038(5) -0.009(4) 0.002(4) -0.004(4)
C40 0.048(6) 0.044(5) 0.025(4) -0.001(4) 0.008(4) -0.008(4)
C41 0.046(6) 0.041(5) 0.035(5) 0.006(4) -0.004(4) -0.003(4)
C42 0.036(5) 0.044(5) 0.040(5) 0.005(4) -0.007(4) -0.005(4)
C43 0.045(5) 0.021(4) 0.037(5) 0.004(3) 0.006(4) 0.000(4)
C44 0.035(5) 0.031(4) 0.036(5) 0.006(4) 0.000(4) 0.002(4)
C45 0.035(5) 0.031(5) 0.042(5) 0.007(4) -0.004(4) -0.002(4)
C46 0.042(5) 0.024(4) 0.037(5) 0.005(4) -0.003(4) -0.003(4)
C47 0.041(5) 0.023(4) 0.034(5) 0.001(3) -0.001(4) -0.009(4)
C48 0.036(5) 0.032(5) 0.036(5) 0.007(4) 0.001(4) -0.001(4)
C49 0.034(5) 0.036(5) 0.042(5) 0.010(4) -0.001(4) 0.004(4)
C50 0.043(5) 0.049(5) 0.037(5) 0.006(4) 0.012(4) 0.008(4)
C51 0.037(5) 0.030(4) 0.034(5) -0.002(4) -0.001(4) 0.006(4)
C52 0.031(4) 0.034(5) 0.033(5) -0.005(4) 0.004(4) 0.001(4)
C53 0.042(5) 0.030(5) 0.036(5) -0.003(4) 0.010(4) 0.004(4)
C54 0.039(5) 0.033(5) 0.036(5) 0.001(4) 0.011(4) 0.005(4)
C55 0.053(6) 0.025(4) 0.030(4) 0.007(3) 0.013(4) 0.005(4)
C56 0.032(4) 0.021(4) 0.034(5) 0.002(3) 0.004(4) 0.007(3)
C57 0.042(5) 0.028(4) 0.036(5) 0.000(4) 0.006(4) 0.003(4)
C58 0.045(5) 0.035(5) 0.032(5) 0.003(4) 0.014(4) 0.000(4)
C59 0.042(5) 0.039(5) 0.025(4) -0.001(4) 0.004(4) 0.003(4)
C60 0.042(5) 0.021(4) 0.032(4) 0.001(3) 0.010(4) 0.001(3)
C61 0.047(5) 0.020(4) 0.030(5) -0.001(3) 0.001(4) 0.003(4)
C62 0.044(6) 0.056(6) 0.052(6) 0.018(5) 0.007(5) 0.018(5)
C75 0.045(5) 0.028(4) 0.030(5) -0.010(4) 0.006(4) 0.006(4)
C76 0.043(5) 0.032(4) 0.031(5) -0.010(4) 0.007(4) -0.002(4)
C77 0.050(6) 0.030(5) 0.035(5) -0.007(4) 0.007(4) 0.009(4)
C78 0.052(6) 0.035(5) 0.030(5) -0.006(4) 0.009(4) 0.003(4)
C79 0.036(5) 0.027(4) 0.047(5) -0.007(4) 0.011(4) -0.001(4)
C80 0.042(5) 0.020(4) 0.039(5) -0.010(4) 0.003(4) 0.006(4)
C81 0.040(5) 0.026(4) 0.032(5) -0.010(4) 0.008(4) 0.001(4)
C82 0.039(5) 0.030(4) 0.035(5) -0.006(4) 0.003(4) 0.001(4)
C83 0.034(5) 0.038(5) 0.035(5) 0.000(4) 0.008(4) 0.008(4)
C84 0.036(5) 0.033(5) 0.046(5) -0.001(4) 0.003(4) 0.000(4)
C85 0.039(5) 0.050(6) 0.042(5) 0.003(4) 0.010(4) 0.005(4)
C86 0.047(6) 0.046(6) 0.046(6) 0.005(4) 0.002(5) 0.004(4)
C87 0.042(5) 0.044(5) 0.039(5) 0.008(4) -0.003(4) 0.008(4)
C88 0.045(5) 0.026(4) 0.038(5) 0.006(4) 0.009(4) 0.004(4)
C89 0.029(4) 0.031(4) 0.042(5) 0.004(4) -0.001(4) 0.005(3)
C90 0.038(5) 0.032(5) 0.044(5) 0.008(4) -0.002(4) -0.002(4)
C91 0.032(5) 0.034(5) 0.042(5) 0.003(4) -0.001(4) -0.001(4)
C92 0.040(5) 0.029(4) 0.035(5) -0.003(4) 0.001(4) 0.002(4)
C93 0.040(5) 0.020(4) 0.042(5) -0.004(4) 0.002(4) 0.003(4)
C94 0.046(6) 0.047(5) 0.041(5) 0.007(4) -0.006(4) 0.014(4)
C95 0.050(6) 0.068(7) 0.030(5) 0.013(5) 0.007(4) 0.025(5)
C96 0.051(6) 0.043(5) 0.028(5) 0.004(4) 0.011(4) 0.007(4)
C97 0.029(4) 0.021(4) 0.031(4) -0.002(3) 0.000(4) 0.003(3)
C98 0.031(4) 0.030(4) 0.031(5) -0.011(4) 0.008(4) -0.003(3)
C99 0.043(6) 0.073(7) 0.062(7) -0.007(6) 0.007(5) 0.024(5)
C112 0.045(5) 0.029(5) 0.042(5) -0.012(4) 0.008(4) 0.004(4)
C113 0.049(6) 0.031(5) 0.046(5) -0.009(4) 0.007(4) -0.009(4)
C114 0.110(9) 0.037(6) 0.047(6) -0.016(5) 0.030(6) -0.010(6)
C115 0.135(11) 0.057(7) 0.041(6) -0.012(5) 0.029(7) -0.009(7)
C116 0.115(10) 0.049(7) 0.063(7) -0.030(6) 0.028(7) -0.012(6)
C117 0.058(7) 0.050(6) 0.062(7) -0.003(5) 0.021(5) 0.000(5)
C118 0.055(6) 0.034(5) 0.038(5) -0.009(4) 0.013(4) -0.002(4)
C119 0.058(7) 0.037(6) 0.063(7) -0.005(5) 0.020(5) -0.003(5)
C120 0.049(6) 0.044(6) 0.059(7) -0.020(5) 0.006(5) -0.008(5)
C121 0.041(5) 0.033(5) 0.064(6) -0.017(5) 0.016(5) -0.010(4)
C122 0.049(6) 0.038(5) 0.052(6) -0.011(4) 0.021(5) -0.009(4)
C123 0.051(6) 0.032(5) 0.063(7) -0.022(5) 0.010(5) -0.004(4)
C124 0.038(5) 0.033(5) 0.068(7) -0.003(5) -0.003(5) -0.001(4)
C125 0.034(5) 0.041(5) 0.049(6) -0.012(4) -0.006(4) -0.003(4)
C126 0.039(5) 0.032(5) 0.066(7) -0.015(5) 0.010(5) -0.002(4)
C127 0.026(5) 0.031(5) 0.065(7) -0.010(5) -0.001(4) 0.000(4)
C128 0.029(5) 0.033(5) 0.063(7) -0.009(5) 0.001(5) 0.005(4)
C129 0.024(4) 0.028(4) 0.048(5) 0.000(4) -0.003(4) 0.006(3)
C130 0.034(5) 0.027(5) 0.050(6) -0.001(4) 0.001(4) 0.008(4)
C131 0.051(6) 0.033(5) 0.059(6) -0.014(5) -0.004(5) 0.007(4)
C132 0.050(6) 0.027(5) 0.067(7) 0.005(5) 0.000(5) -0.004(4)
C133 0.044(5) 0.036(5) 0.044(5) 0.002(4) 0.000(4) 0.001(4)
C134 0.031(5) 0.023(4) 0.046(5) 0.007(4) 0.000(4) 0.004(3)
C135 0.030(4) 0.015(4) 0.045(5) -0.001(4) 0.003(4) 0.003(3)
C136 0.062(7) 0.033(5) 0.094(9) -0.017(5) 0.012(6) -0.004(5)
O5 0.146(4) 0.076(3) 0.095(3) -0.003(2) -0.009(3) -0.012(3)
O6 0.146(4) 0.076(3) 0.095(3) -0.003(2) -0.009(3) -0.012(3)
C26 0.146(4) 0.076(3) 0.095(3) -0.003(2) -0.009(3) -0.012(3)
C27 0.146(4) 0.076(3) 0.095(3) -0.003(2) -0.009(3) -0.012(3)
C28 0.146(4) 0.076(3) 0.095(3) -0.003(2) -0.009(3) -0.012(3)
C29 0.146(4) 0.076(3) 0.095(3) -0.003(2) -0.009(3) -0.012(3)
C30 0.146(4) 0.076(3) 0.095(3) -0.003(2) -0.009(3) -0.012(3)
C31 0.146(4) 0.076(3) 0.095(3) -0.003(2) -0.009(3) -0.012(3)
C32 0.146(4) 0.076(3) 0.095(3) -0.003(2) -0.009(3) -0.012(3)
C33 0.146(4) 0.076(3) 0.095(3) -0.003(2) -0.009(3) -0.012(3)
C34 0.146(4) 0.076(3) 0.095(3) -0.003(2) -0.009(3) -0.012(3)
C35 0.146(4) 0.076(3) 0.095(3) -0.003(2) -0.009(3) -0.012(3)
C36 0.146(4) 0.076(3) 0.095(3) -0.003(2) -0.009(3) -0.012(3)
C37 0.146(4) 0.076(3) 0.095(3) -0.003(2) -0.009(3) -0.012(3)
C28' 0.146(4) 0.076(3) 0.095(3) -0.003(2) -0.009(3) -0.012(3)
C29' 0.146(4) 0.076(3) 0.095(3) -0.003(2) -0.009(3) -0.012(3)
C30' 0.146(4) 0.076(3) 0.095(3) -0.003(2) -0.009(3) -0.012(3)
C31' 0.146(4) 0.076(3) 0.095(3) -0.003(2) -0.009(3) -0.012(3)
C32' 0.146(4) 0.076(3) 0.095(3) -0.003(2) -0.009(3) -0.012(3)
C33' 0.146(4) 0.076(3) 0.095(3) -0.003(2) -0.009(3) -0.012(3)
C34' 0.146(4) 0.076(3) 0.095(3) -0.003(2) -0.009(3) -0.012(3)
C35' 0.146(4) 0.076(3) 0.095(3) -0.003(2) -0.009(3) -0.012(3)
C36' 0.146(4) 0.076(3) 0.095(3) -0.003(2) -0.009(3) -0.012(3)
C37' 0.146(4) 0.076(3) 0.095(3) -0.003(2) -0.009(3) -0.012(3)
O9 0.043(4) 0.063(4) 0.066(5) 0.020(4) 0.020(3) 0.015(3)
O10 0.064(5) 0.069(5) 0.081(5) 0.010(4) 0.022(4) -0.014(4)
C63 0.037(6) 0.055(7) 0.086(8) 0.028(6) 0.011(5) 0.009(5)
C64 0.086(3) 0.113(4) 0.117(4) -0.011(3) 0.019(3) -0.002(3)
C65 0.086(3) 0.113(4) 0.117(4) -0.011(3) 0.019(3) -0.002(3)
C66 0.086(3) 0.113(4) 0.117(4) -0.011(3) 0.019(3) -0.002(3)
C67 0.086(3) 0.113(4) 0.117(4) -0.011(3) 0.019(3) -0.002(3)
C68 0.086(3) 0.113(4) 0.117(4) -0.011(3) 0.019(3) -0.002(3)
C69 0.086(3) 0.113(4) 0.117(4) -0.011(3) 0.019(3) -0.002(3)
C70 0.086(3) 0.113(4) 0.117(4) -0.011(3) 0.019(3) -0.002(3)
C71 0.086(3) 0.113(4) 0.117(4) -0.011(3) 0.019(3) -0.002(3)
C72 0.086(3) 0.113(4) 0.117(4) -0.011(3) 0.019(3) -0.002(3)
C73 0.086(3) 0.113(4) 0.117(4) -0.011(3) 0.019(3) -0.002(3)
C74 0.086(3) 0.113(4) 0.117(4) -0.011(3) 0.019(3) -0.002(3)
O15 0.058(5) 0.111(8) 0.090(7) 0.025(6) 0.011(5) 0.029(5)
O16 0.068(6) 0.077(6) 0.120(8) -0.011(6) 0.005(6) 0.020(5)
C100 0.037(7) 0.146(15) 0.062(8) -0.002(9) 0.006(6) 0.047(8)
C101 0.095(3) 0.112(3) 0.096(3) -0.009(3) 0.010(2) 0.010(3)
C102 0.095(3) 0.112(3) 0.096(3) -0.009(3) 0.010(2) 0.010(3)
C103 0.095(3) 0.112(3) 0.096(3) -0.009(3) 0.010(2) 0.010(3)
C104 0.095(3) 0.112(3) 0.096(3) -0.009(3) 0.010(2) 0.010(3)
C105 0.095(3) 0.112(3) 0.096(3) -0.009(3) 0.010(2) 0.010(3)
C106 0.095(3) 0.112(3) 0.096(3) -0.009(3) 0.010(2) 0.010(3)
C107 0.095(3) 0.112(3) 0.096(3) -0.009(3) 0.010(2) 0.010(3)
C108 0.095(3) 0.112(3) 0.096(3) -0.009(3) 0.010(2) 0.010(3)
C109 0.095(3) 0.112(3) 0.096(3) -0.009(3) 0.010(2) 0.010(3)
C110 0.095(3) 0.112(3) 0.096(3) -0.009(3) 0.010(2) 0.010(3)
C111 0.095(3) 0.112(3) 0.096(3) -0.009(3) 0.010(2) 0.010(3)
O21 0.109(5) 0.091(4) 0.225(8) -0.030(4) 0.019(5) -0.001(3)
O22 0.109(5) 0.091(4) 0.225(8) -0.030(4) 0.019(5) -0.001(3)
C137 0.109(5) 0.091(4) 0.225(8) -0.030(4) 0.019(5) -0.001(3)
C138 0.109(5) 0.091(4) 0.225(8) -0.030(4) 0.019(5) -0.001(3)
C139 0.109(5) 0.091(4) 0.225(8) -0.030(4) 0.019(5) -0.001(3)
C140 0.109(5) 0.091(4) 0.225(8) -0.030(4) 0.019(5) -0.001(3)
C141 0.109(5) 0.091(4) 0.225(8) -0.030(4) 0.019(5) -0.001(3)
C142 0.109(5) 0.091(4) 0.225(8) -0.030(4) 0.019(5) -0.001(3)
C143 0.109(5) 0.091(4) 0.225(8) -0.030(4) 0.019(5) -0.001(3)
C144 0.109(5) 0.091(4) 0.225(8) -0.030(4) 0.019(5) -0.001(3)
C145 0.109(5) 0.091(4) 0.225(8) -0.030(4) 0.019(5) -0.001(3)
C146 0.109(5) 0.091(4) 0.225(8) -0.030(4) 0.019(5) -0.001(3)
C147 0.109(5) 0.091(4) 0.225(8) -0.030(4) 0.019(5) -0.001(3)
C148 0.109(5) 0.091(4) 0.225(8) -0.030(4) 0.019(5) -0.001(3)
O221 0.109(5) 0.091(4) 0.225(8) -0.030(4) 0.019(5) -0.001(3)
O222 0.109(5) 0.091(4) 0.225(8) -0.030(4) 0.019(5) -0.001(3)
C237 0.109(5) 0.091(4) 0.225(8) -0.030(4) 0.019(5) -0.001(3)
C238 0.109(5) 0.091(4) 0.225(8) -0.030(4) 0.019(5) -0.001(3)
C239 0.109(5) 0.091(4) 0.225(8) -0.030(4) 0.019(5) -0.001(3)
C240 0.109(5) 0.091(4) 0.225(8) -0.030(4) 0.019(5) -0.001(3)
C241 0.109(5) 0.091(4) 0.225(8) -0.030(4) 0.019(5) -0.001(3)
C242 0.109(5) 0.091(4) 0.225(8) -0.030(4) 0.019(5) -0.001(3)
C243 0.109(5) 0.091(4) 0.225(8) -0.030(4) 0.019(5) -0.001(3)
C244 0.109(5) 0.091(4) 0.225(8) -0.030(4) 0.019(5) -0.001(3)
C245 0.109(5) 0.091(4) 0.225(8) -0.030(4) 0.019(5) -0.001(3)
C246 0.109(5) 0.091(4) 0.225(8) -0.030(4) 0.019(5) -0.001(3)
C247 0.109(5) 0.091(4) 0.225(8) -0.030(4) 0.019(5) -0.001(3)
C248 0.109(5) 0.091(4) 0.225(8) -0.030(4) 0.019(5) -0.001(3)
O25 0.074(3) 0.080(3) 0.065(3) 0.009(2) 0.025(2) -0.002(2)
N1 0.074(3) 0.080(3) 0.065(3) 0.009(2) 0.025(2) -0.002(2)
C149 0.074(3) 0.080(3) 0.065(3) 0.009(2) 0.025(2) -0.002(2)
C150 0.074(3) 0.080(3) 0.065(3) 0.009(2) 0.025(2) -0.002(2)
C151 0.074(3) 0.080(3) 0.065(3) 0.009(2) 0.025(2) -0.002(2)
C152 0.074(3) 0.080(3) 0.065(3) 0.009(2) 0.025(2) -0.002(2)
C153 0.074(3) 0.080(3) 0.065(3) 0.009(2) 0.025(2) -0.002(2)
O26 0.048(4) 0.046(4) 0.034(3) 0.000(3) 0.012(3) 0.000(3)
C164 0.134(11) 0.057(7) 0.037(6) -0.009(5) 0.015(7) 0.013(7)
O27 0.060(2) 0.059(2) 0.060(2) 0.0043(17) 0.0228(19) -0.0032(18)
N2 0.060(2) 0.059(2) 0.060(2) 0.0043(17) 0.0228(19) -0.0032(18)
C154 0.060(2) 0.059(2) 0.060(2) 0.0043(17) 0.0228(19) -0.0032(18)
C155 0.060(2) 0.059(2) 0.060(2) 0.0043(17) 0.0228(19) -0.0032(18)
C156 0.060(2) 0.059(2) 0.060(2) 0.0043(17) 0.0228(19) -0.0032(18)
C157 0.060(2) 0.059(2) 0.060(2) 0.0043(17) 0.0228(19) -0.0032(18)
C158 0.060(2) 0.059(2) 0.060(2) 0.0043(17) 0.0228(19) -0.0032(18)
O28 0.073(3) 0.086(3) 0.076(3) 0.017(2) 0.010(2) 0.017(2)
N3 0.073(3) 0.086(3) 0.076(3) 0.017(2) 0.010(2) 0.017(2)
C159 0.073(3) 0.086(3) 0.076(3) 0.017(2) 0.010(2) 0.017(2)
C160 0.073(3) 0.086(3) 0.076(3) 0.017(2) 0.010(2) 0.017(2)
C161 0.073(3) 0.086(3) 0.076(3) 0.017(2) 0.010(2) 0.017(2)
C162 0.073(3) 0.086(3) 0.076(3) 0.017(2) 0.010(2) 0.017(2)
C163 0.073(3) 0.086(3) 0.076(3) 0.017(2) 0.010(2) 0.017(2)
O29 0.076(3) 0.052(2) 0.069(3) 0.0140(19) 0.012(2) 0.0014(19)
N4 0.076(3) 0.052(2) 0.069(3) 0.0140(19) 0.012(2) 0.0014(19)
C165 0.076(3) 0.052(2) 0.069(3) 0.0140(19) 0.012(2) 0.0014(19)
C166 0.076(3) 0.052(2) 0.069(3) 0.0140(19) 0.012(2) 0.0014(19)
C167 0.076(3) 0.052(2) 0.069(3) 0.0140(19) 0.012(2) 0.0014(19)
C168 0.076(3) 0.052(2) 0.069(3) 0.0140(19) 0.012(2) 0.0014(19)
C169 0.076(3) 0.052(2) 0.069(3) 0.0140(19) 0.012(2) 0.0014(19)

loop_
_atom_type_symbol
_atom_type_description
_atom_type_scat_dispersion_real
_atom_type_scat_dispersion_imag
_atom_type_scat_source
C C 0.0033 0.0016 'International Tables Vol C Tables 4.2.6.8 and 6.1.1.4'
H H 0.0000 0.0000 'International Tables Vol C Tables 4.2.6.8 and 6.1.1.4'
N N 0.0061 0.0033 'International Tables Vol C Tables 4.2.6.8 and 6.1.1.4'
O O 0.0106 0.0060 'International Tables Vol C Tables 4.2.6.8 and 6.1.1.4'
Cu Cu 0.3201 1.2651 'International Tables Vol C Tables 4.2.6.8 and 6.1.1.4'

loop_
_geom_angle_atom_site_label_1
_geom_angle_atom_site_label_2
_geom_angle_atom_site_label_3
_geom_angle
_geom_angle_site_symmetry_1
_geom_angle_site_symmetry_3
_geom_angle_publ_flag
O20 Cu1 O1 169.9(2) . . ?
O20 Cu1 O14 89.3(2) . . ?
O1 Cu1 O14 90.7(2) . . ?
O20 Cu1 O7 88.9(2) . . ?
O1 Cu1 O7 88.7(2) . . ?
O14 Cu1 O7 166.3(2) . . ?
O20 Cu1 O25 91.8(3) . . ?
O1 Cu1 O25 98.2(3) . . ?
O14 Cu1 O25 98.8(3) . . ?
O7 Cu1 O25 94.8(3) . . ?
O20 Cu1 Cu2 82.50(18) . . ?
O1 Cu1 Cu2 87.45(16) . . ?
O14 Cu1 Cu2 84.36(17) . . ?
O7 Cu1 Cu2 81.91(17) . . ?
O25 Cu1 Cu2 173.5(2) . . ?
O8 Cu2 O13 170.9(3) . . ?
O8 Cu2 O19 88.2(3) . . ?
O13 Cu2 O19 89.0(3) . . ?
O8 Cu2 O2 89.0(2) . . ?
O13 Cu2 O2 92.0(2) . . ?
O19 Cu2 O2 167.6(2) . . ?
O8 Cu2 O26 94.1(2) . . ?
O13 Cu2 O26 94.8(2) . . ?
O19 Cu2 O26 97.3(2) . . ?
O2 Cu2 O26 95.0(2) . . ?
O8 Cu2 Cu1 87.18(18) . . ?
O13 Cu2 Cu1 84.07(18) . . ?
O19 Cu2 Cu1 86.55(17) . . ?
O2 Cu2 Cu1 81.25(17) . . ?
O26 Cu2 Cu1 176.03(16) . . ?
O3 Cu3 O11 89.1(2) . . ?
O3 Cu3 O17 90.2(2) . . ?
O11 Cu3 O17 170.4(2) . . ?
O3 Cu3 O23 167.3(2) . . ?
O11 Cu3 O23 90.6(2) . . ?
O17 Cu3 O23 87.9(2) . . ?
O3 Cu3 O27 94.5(2) . . ?
O11 Cu3 O27 96.6(2) . . ?
O17 Cu3 O27 93.0(2) . . ?
O23 Cu3 O27 98.2(2) . . ?
O3 Cu3 Cu4 81.22(16) . . ?
O11 Cu3 Cu4 85.85(16) . . ?
O17 Cu3 Cu4 84.56(15) . . ?
O23 Cu3 Cu4 86.09(16) . . ?
O27 Cu3 Cu4 175.05(19) . . ?
O24 Cu4 O4 169.6(2) . . ?
O24 Cu4 O18 88.4(2) . . ?
O4 Cu4 O18 90.2(2) . . ?
O24 Cu4 O12 91.2(2) . . ?
O4 Cu4 O12 87.9(2) . . ?
O18 Cu4 O12 167.5(2) . . ?
O24 Cu4 O28 94.6(3) . . ?
O4 Cu4 O28 95.8(3) . . ?
O18 Cu4 O28 95.1(3) . . ?
O12 Cu4 O28 97.3(3) . . ?
O24 Cu4 Cu3 82.41(17) . . ?
O4 Cu4 Cu3 87.18(16) . . ?
O18 Cu4 Cu3 84.30(15) . . ?
O12 Cu4 Cu3 83.30(16) . . ?
O28 Cu4 Cu3 177.0(2) . . ?
C1 O1 Cu1 119.0(5) . . ?
C1 O2 Cu2 126.1(6) . . ?
C24 O3 Cu3 125.8(5) . . ?
C24 O4 Cu4 118.2(5) . . ?
C38 O7 Cu1 123.8(6) . . ?
C38 O8 Cu2 120.7(5) . . ?
C61 O11 Cu3 120.6(5) . . ?
C61 O12 Cu4 122.8(5) . . ?
C75 O13 Cu2 123.3(6) . . ?
C75 O14 Cu1 121.5(5) . . ?
C98 O17 Cu3 120.8(5) . . ?
C98 O18 Cu4 122.2(5) . . ?
C112 O19 Cu2 120.4(5) . . ?
C112 O20 Cu1 125.7(5) . . ?
C135 O23 Cu3 120.0(5) . . ?
C135 O24 Cu4 125.2(5) . . ?
O2 C1 O1 125.8(8) . . ?
O2 C1 C2 116.9(8) . . ?
O1 C1 C2 117.3(7) . . ?
C7 C2 C3 120.6(8) . . ?
C7 C2 C1 121.0(8) . . ?
C3 C2 C1 118.3(7) . . ?
C4 C3 C2 118.5(8) . . ?
C4 C3 H3A 120.8 . . ?
C2 C3 H3A 120.8 . . ?
C5 C4 C3 122.0(8) . . ?
C5 C4 H4A 119.0 . . ?
C3 C4 H4A 119.0 . . ?
C4 C5 C6 119.7(8) . . ?
C4 C5 H5A 120.2 . . ?
C6 C5 H5A 120.2 . . ?
C5 C6 C7 120.0(8) . . ?
C5 C6 C8 119.5(7) . . ?
C7 C6 C8 120.5(8) . . ?
C2 C7 C6 119.1(8) . . ?
C2 C7 H7A 120.4 . . ?
C6 C7 H7A 120.4 . . ?
C9 C8 C6 174.3(9) . . ?
C8 C9 C10 178.4(9) . . ?
C11 C10 C15 118.1(8) . . ?
C11 C10 C9 121.3(8) . . ?
C15 C10 C9 120.6(7) . . ?
C10 C11 C12 122.3(7) . . ?
C10 C11 H11A 118.8 . . ?
C12 C11 H11A 118.8 . . ?
C11 C12 C13 117.5(7) . . ?
C11 C12 C25 121.6(8) . . ?
C13 C12 C25 120.9(8) . . ?
C14 C13 C12 121.8(8) . . ?
C14 C13 H13A 119.1 . . ?
C12 C13 H13A 119.1 . . ?
C15 C14 C13 118.8(8) . . ?
C15 C14 C16 120.7(7) . . ?
C13 C14 C16 120.5(8) . . ?
C14 C15 C10 121.5(7) . . ?
C14 C15 H15A 119.3 . . ?
C10 C15 H15A 119.2 . . ?
C17 C16 C14 177.3(9) . . ?
C16 C17 C19 174.6(9) . . ?
C19 C18 C23 120.6(8) . . ?
C19 C18 H18A 119.7 . . ?
C23 C18 H18A 119.7 . . ?
C18 C19 C20 119.5(8) . . ?
C18 C19 C17 118.6(8) . . ?
C20 C19 C17 121.9(8) . . ?
C21 C20 C19 119.4(8) . . ?
C21 C20 H20A 120.3 . . ?
C19 C20 H20A 120.3 . . ?
C20 C21 C22 121.3(9) . . ?
C20 C21 H21A 119.3 . . ?
C22 C21 H21A 119.3 . . ?
C21 C22 C23 120.1(8) . . ?
C21 C22 H22A 119.9 . . ?
C23 C22 H22A 119.9 . . ?
C22 C23 C18 119.0(8) . . ?
C22 C23 C24 122.6(7) . . ?
C18 C23 C24 118.2(7) . . ?
O4 C24 O3 126.9(8) . . ?
O4 C24 C23 115.9(8) . . ?
O3 C24 C23 117.2(7) . . ?
O6 C25 C12 108.2(5) . . ?
O6 C25 H25A 110.1 . . ?
C12 C25 H25A 110.1 . . ?
O6 C25 H25B 110.1 . . ?
C12 C25 H25B 110.1 . . ?
H25A C25 H25B 108.4 . . ?
O8 C38 O7 126.4(8) . . ?
O8 C38 C39 118.4(7) . . ?
O7 C38 C39 115.2(8) . . ?
C44 C39 C40 119.7(8) . . ?
C44 C39 C38 120.8(8) . . ?
C40 C39 C38 119.4(8) . . ?
C41 C40 C39 118.9(8) . . ?
C41 C40 H40A 120.5 . . ?
C39 C40 H40A 120.5 . . ?
C40 C41 C42 121.2(8) . . ?
C40 C41 H41A 119.4 . . ?
C42 C41 H41A 119.4 . . ?
C43 C42 C41 119.8(8) . . ?
C43 C42 H42A 120.1 . . ?
C41 C42 H42A 120.1 . . ?
C42 C43 C44 119.8(8) . . ?
C42 C43 C45 121.3(8) . . ?
C44 C43 C45 118.9(7) . . ?
C39 C44 C43 120.4(8) . . ?
C39 C44 H44A 119.8 . . ?
C43 C44 H44A 119.8 . . ?
C46 C45 C43 178.3(9) . . ?
C45 C46 C47 178.7(9) . . ?
C48 C47 C52 119.1(8) . . ?
C48 C47 C46 121.0(7) . . ?
C52 C47 C46 119.9(8) . . ?
C49 C48 C47 121.4(8) . . ?
C49 C48 H48A 119.3 . . ?
C47 C48 H48A 119.3 . . ?
C48 C49 C50 120.0(8) . . ?
C48 C49 C62 120.2(8) . . ?
C50 C49 C62 119.8(8) . . ?
C49 C50 C51 119.0(8) . . ?
C49 C50 H50A 120.5 . . ?
C51 C50 H50A 120.5 . . ?
C52 C51 C50 120.3(8) . . ?
C52 C51 C53 120.0(7) . . ?
C50 C51 C53 119.7(8) . . ?
C51 C52 C47 120.1(8) . . ?
C51 C52 H52A 119.9 . . ?
C47 C52 H52A 119.9 . . ?
C54 C53 C51 178.4(9) . . ?
C53 C54 C56 176.8(9) . . ?
C56 C55 C60 120.3(8) . . ?
C56 C55 H55A 119.8 . . ?
C60 C55 H55A 119.8 . . ?
C55 C56 C57 120.4(7) . . ?
C55 C56 C54 120.8(7) . . ?
C57 C56 C54 118.7(7) . . ?
C58 C57 C56 119.2(8) . . ?
C58 C57 H57A 120.4 . . ?
C56 C57 H57A 120.4 . . ?
C59 C58 C57 120.1(8) . . ?
C59 C58 H58A 119.9 . . ?
C57 C58 H58A 119.9 . . ?
C58 C59 C60 121.6(8) . . ?
C58 C59 H59A 119.2 . . ?
C60 C59 H59A 119.2 . . ?
C59 C60 C55 118.3(8) . . ?
C59 C60 C61 121.8(7) . . ?
C55 C60 C61 119.9(7) . . ?
O11 C61 O12 126.2(8) . . ?
O11 C61 C60 118.1(7) . . ?
O12 C61 C60 115.7(7) . . ?
O9 C62 C49 109.0(7) . . ?
O9 C62 H62A 109.9 . . ?
C49 C62 H62A 109.9 . . ?
O9 C62 H62B 109.9 . . ?
C49 C62 H62B 109.9 . . ?
H62A C62 H62B 108.3 . . ?
O13 C75 O14 126.3(8) . . ?
O13 C75 C76 116.9(8) . . ?
O14 C75 C76 116.7(7) . . ?
C77 C76 C81 120.3(8) . . ?
C77 C76 C75 119.0(8) . . ?
C81 C76 C75 120.6(8) . . ?
C76 C77 C78 120.1(8) . . ?
C76 C77 H77A 119.9 . . ?
C78 C77 H77A 119.9 . . ?
C79 C78 C77 120.0(8) . . ?
C79 C78 H78A 120.0 . . ?
C77 C78 H78A 120.0 . . ?
C78 C79 C80 119.8(8) . . ?
C78 C79 H79A 120.1 . . ?
C80 C79 H79A 120.1 . . ?
C81 C80 C79 119.8(8) . . ?
C81 C80 C82 120.1(8) . . ?
C79 C80 C82 120.0(8) . . ?
C80 C81 C76 119.9(8) . . ?
C80 C81 H81A 120.1 . . ?
C76 C81 H81A 120.1 . . ?
C83 C82 C80 178.5(10) . . ?
C82 C83 C84 179.2(10) . . ?
C89 C84 C85 120.1(8) . . ?
C89 C84 C83 121.0(8) . . ?
C85 C84 C83 118.9(8) . . ?
C84 C85 C86 119.5(9) . . ?
C84 C85 H85A 120.3 . . ?
C86 C85 H85A 120.3 . . ?
C87 C86 C85 120.3(9) . . ?
C87 C86 C99 120.8(9) . . ?
C85 C86 C99 118.9(9) . . ?
C86 C87 C88 121.5(8) . . ?
C86 C87 H87A 119.3 . . ?
C88 C87 H87A 119.3 . . ?
C89 C88 C87 118.0(8) . . ?
C89 C88 C90 121.3(8) . . ?
C87 C88 C90 120.7(8) . . ?
C84 C89 C88 120.7(8) . . ?
C84 C89 H89A 119.6 . . ?
C88 C89 H89A 119.6 . . ?
C91 C90 C88 179.0(10) . . ?
C90 C91 C93 177.4(9) . . ?
C97 C92 C93 119.9(8) . . ?
C97 C92 H92A 120.1 . . ?
C93 C92 H92A 120.1 . . ?
C94 C93 C91 122.3(8) . . ?
C94 C93 C92 117.7(8) . . ?
C91 C93 C92 119.8(8) . . ?
C95 C94 C93 121.6(8) . . ?
C95 C94 H94A 119.2 . . ?
C93 C94 H94A 119.2 . . ?
C96 C95 C94 120.9(8) . . ?
C96 C95 H95A 119.6 . . ?
C94 C95 H95A 119.6 . . ?
C95 C96 C97 119.1(8) . . ?
C95 C96 H96A 120.5 . . ?
C97 C96 H96A 120.5 . . ?
C92 C97 C96 120.9(7) . . ?
C92 C97 C98 118.7(7) . . ?
C96 C97 C98 120.2(7) . . ?
O18 C98 O17 127.7(7) . . ?
O18 C98 C97 116.8(7) . . ?
O17 C98 C97 115.5(7) . . ?
O15 C99 C86 108.9(8) . . ?
O15 C99 H99A 109.9 . . ?
C86 C99 H99A 109.9 . . ?
O15 C99 H99B 109.9 . . ?
C86 C99 H99B 109.9 . . ?
H99A C99 H99B 108.3 . . ?
O20 C112 O19 124.6(7) . . ?
O20 C112 C113 117.0(8) . . ?
O19 C112 C113 118.4(8) . . ?
C114 C113 C118 120.7(8) . . ?
C114 C113 C112 120.3(8) . . ?
C118 C113 C112 119.0(8) . . ?
C113 C114 C115 119.7(9) . . ?
C113 C114 H11B 120.2 . . ?
C115 C114 H11B 120.2 . . ?
C114 C115 C116 120.4(9) . . ?
C114 C115 H11C 119.8 . . ?
C116 C115 H11C 119.8 . . ?
C117 C116 C115 119.7(9) . . ?
C117 C116 H11D 120.2 . . ?
C115 C116 H11D 120.2 . . ?
C118 C117 C116 119.2(9) . . ?
C118 C117 C119 118.8(9) . . ?
C116 C117 C119 121.9(9) . . ?
C113 C118 C117 120.4(8) . . ?
C113 C118 H11E 119.8 . . ?
C117 C118 H11E 119.8 . . ?
C120 C119 C117 174.7(11) . . ?
C119 C120 C121 178.0(11) . . ?
C122 C121 C126 120.2(9) . . ?
C122 C121 C120 121.6(9) . . ?
C126 C121 C120 118.1(8) . . ?
C121 C122 C123 120.0(8) . . ?
C121 C122 H12A 120.0 . . ?
C123 C122 H12A 120.0 . . ?
C122 C123 C124 119.9(6) . . ?
C122 C123 C136 120.3(7) . . ?
C124 C123 C136 119.8(8) . . ?
C125 C124 C123 120.6(9) . . ?
C125 C124 H12B 119.7 . . ?
C123 C124 H12B 119.7 . . ?
C124 C125 C126 119.5(9) . . ?
C124 C125 C127 120.7(9) . . ?
C126 C125 C127 119.8(8) . . ?
C125 C126 C121 119.7(8) . . ?
C125 C126 H12C 120.1 . . ?
C121 C126 H12C 120.1 . . ?
C128 C127 C125 178.6(10) . . ?
C127 C128 C130 176.7(10) . . ?
C130 C129 C134 121.4(8) . . ?
C130 C129 H12D 119.3 . . ?
C134 C129 H12D 119.3 . . ?
C129 C130 C131 118.0(8) . . ?
C129 C130 C128 123.4(8) . . ?
C131 C130 C128 118.6(8) . . ?
C132 C131 C130 121.6(8) . . ?
C132 C131 H13B 119.2 . . ?
C130 C131 H13B 119.2 . . ?
C131 C132 C133 119.5(9) . . ?
C131 C132 H13C 120.2 . . ?
C133 C132 H13C 120.2 . . ?
C134 C133 C132 119.9(9) . . ?
C134 C133 H13D 120.1 . . ?
C132 C133 H13D 120.1 . . ?
C133 C134 C129 119.6(8) . . ?
C133 C134 C135 119.1(8) . . ?
C129 C134 C135 121.2(7) . . ?
O24 C135 O23 125.3(7) . . ?
O24 C135 C134 116.7(7) . . ?
O23 C135 C134 118.0(7) . . ?
O221 C136 C123 109.50(11) . . ?
O21 C136 C123 109.49(10) . . ?
O221 C136 H13E 94.4 . . ?
O21 C136 H13E 109.8 . . ?
C123 C136 H13E 109.8 . . ?
O221 C136 H13F 123.7 . . ?
O21 C136 H13F 109.8 . . ?
C123 C136 H13F 109.8 . . ?
H13E C136 H13F 108.2 . . ?
C26 O6 C25 121.9(6) . . ?
O5 C26 O6 116.5(6) . . ?
O5 C26 C27 125.2(6) . . ?
O6 C26 C27 118.3(5) . . ?
C26 C27 C28 110.58(10) . . ?
C26 C27 C28' 110.51(10) . . ?
C28 C27 C28' 67.5(7) . . ?
C26 C27 H27A 109.5 . . ?
C28 C27 H27A 109.5 . . ?
C28' C27 H27A 137.8 . . ?
C26 C27 H27B 109.5 . . ?
C28 C27 H27B 109.5 . . ?
C28' C27 H27B 45.0 . . ?
H27A C27 H27B 108.1 . . ?
C26 C27 H27C 109.7 . . ?
C28' C27 H27C 107.7 . . ?
H27A C27 H27C 70.0 . . ?
H27B C27 H27C 138.7 . . ?
C26 C27 H27D 110.1 . . ?
C28 C27 H27D 136.6 . . ?
C28' C27 H27D 110.6 . . ?
H27B C27 H27D 69.4 . . ?
H27C C27 H27D 108.1 . . ?
C29 C28 C27 109.81(10) . . ?
C29 C28 H27C 147.8 . . ?
C29 C28 H28A 109.7 . . ?
C27 C28 H28A 109.7 . . ?
H27C C28 H28A 93.2 . . ?
C29 C28 H28B 109.7 . . ?
C27 C28 H28B 109.7 . . ?
H27C C28 H28B 82.7 . . ?
H28A C28 H28B 108.2 . . ?
C28 C29 C30 109.81(10) . . ?
C28 C29 H29A 109.7 . . ?
C30 C29 H29A 109.7 . . ?
C28 C29 H29B 109.7 . . ?
C30 C29 H29B 109.7 . . ?
H29A C29 H29B 108.2 . . ?
C31 C30 C29 109.82(10) . . ?
C31 C30 H30A 109.7 . . ?
C29 C30 H30A 109.7 . . ?
C31 C30 H30B 109.7 . . ?
C29 C30 H30B 109.7 . . ?
H30A C30 H30B 108.2 . . ?
C30 C31 C32 109.80(10) . . ?
C30 C31 H31A 109.7 . . ?
C32 C31 H31A 109.7 . . ?
C30 C31 H31B 109.7 . . ?
C32 C31 H31B 109.7 . . ?
H31A C31 H31B 108.2 . . ?
C33 C32 C31 109.81(10) . . ?
C33 C32 H32A 109.7 . . ?
C31 C32 H32A 109.7 . . ?
C33 C32 H32B 109.7 . . ?
C31 C32 H32B 109.7 . . ?
H32A C32 H32B 108.2 . . ?
C32 C33 C34 109.81(10) . . ?
C32 C33 H33A 109.7 . . ?
C34 C33 H33A 109.7 . . ?
C32 C33 H33B 109.7 . . ?
C34 C33 H33B 109.7 . . ?
H33A C33 H33B 108.2 . . ?
C33 C34 C35 109.74(10) . . ?
C33 C34 H34A 109.7 . . ?
C35 C34 H34A 109.7 . . ?
C33 C34 H34B 109.7 . . ?
C35 C34 H34B 109.7 . . ?
H34A C34 H34B 108.2 . . ?
C36 C35 C34 109.77(10) . . ?
C36 C35 H35A 109.7 . . ?
C34 C35 H35A 109.7 . . ?
C36 C35 H35B 109.7 . . ?
C34 C35 H35B 109.7 . . ?
H35A C35 H35B 108.2 . . ?
C35 C36 C37 109.76(10) . . ?
C35 C36 H36A 109.7 . . ?
C37 C36 H36A 109.7 . . ?
C35 C36 H36B 109.7 . . ?
C37 C36 H36B 109.7 . . ?
H36A C36 H36B 108.2 . . ?
C29' C28' C27 109.74(10) . . ?
C29' C28' H28C 109.7 . . ?
C27 C28' H28C 109.7 . . ?
C29' C28' H28D 109.7 . . ?
C27 C28' H28D 109.7 . . ?
H28C C28' H28D 108.2 . . ?
C28' C29' C30' 109.75(10) . . ?
C28' C29' H29C 109.7 . . ?
C30' C29' H29C 109.7 . . ?
C28' C29' H29D 109.7 . . ?
C30' C29' H29D 109.7 . . ?
H29C C29' H29D 108.2 . . ?
C31' C30' C29' 109.74(10) . . ?
C31' C30' H30C 109.7 . . ?
C29' C30' H30C 109.7 . . ?
C31' C30' H30D 109.7 . . ?
C29' C30' H30D 109.7 . . ?
H30C C30' H30D 108.2 . . ?
C30' C31' C32' 109.75(10) . . ?
C30' C31' H31C 109.7 . . ?
C32' C31' H31C 109.7 . . ?
C30' C31' H31D 109.7 . . ?
C32' C31' H31D 109.7 . . ?
H31C C31' H31D 108.2 . . ?
C31' C32' C33' 109.72(10) . . ?
C31' C32' H32C 109.7 . . ?
C33' C32' H32C 109.7 . . ?
C31' C32' H32D 109.7 . . ?
C33' C32' H32D 109.7 . . ?
H32C C32' H32D 108.2 . . ?
C34' C33' C32' 109.73(10) . . ?
C34' C33' H33C 109.7 . . ?
C32' C33' H33C 109.7 . . ?
C34' C33' H33D 109.7 . . ?
C32' C33' H33D 109.7 . . ?
H33C C33' H33D 108.2 . . ?
C35' C34' C33' 109.74(10) . . ?
C35' C34' H34C 109.7 . . ?
C33' C34' H34C 109.7 . . ?
C35' C34' H34D 109.7 . . ?
C33' C34' H34D 109.7 . . ?
H34C C34' H34D 108.2 . . ?
C34' C35' C36' 109.75(10) . . ?
C34' C35' H35C 109.7 . . ?
C36' C35' H35C 109.7 . . ?
C34' C35' H35D 109.7 . . ?
C36' C35' H35D 109.7 . . ?
H35C C35' H35D 108.2 . . ?
C35' C36' C37' 109.74(10) . . ?
C35' C36' H36C 109.7 . . ?
C37' C36' H36C 109.7 . . ?
C35' C36' H36D 109.7 . . ?
C37' C36' H36D 109.7 . . ?
H36C C36' H36D 108.2 . . ?
C36' C37' H37D 109.5 . . ?
C36' C37' H37E 109.5 . . ?
H37D C37' H37E 109.5 . . ?
C36' C37' H37F 109.5 . . ?
H37D C37' H37F 109.5 . . ?
H37E C37' H37F 109.5 . . ?
C63 O9 C62 116.6(8) . . ?
O10 C63 O9 121.9(11) . . ?
O10 C63 C64 122.7(10) . . ?
O9 C63 C64 115.4(8) . . ?
C65 C64 C63 111.5(6) . . ?
C65 C64 H64A 109.3 . . ?
C63 C64 H64A 109.3 . . ?
C65 C64 H64B 109.3 . . ?
C63 C64 H64B 109.3 . . ?
H64A C64 H64B 108.0 . . ?
C64 C65 C66 109.9(8) . . ?
C64 C65 H65A 109.7 . . ?
C66 C65 H65A 109.7 . . ?
C64 C65 H65B 109.7 . . ?
C66 C65 H65B 109.7 . . ?
H65A C65 H65B 108.2 . . ?
C65 C66 C67 109.8(5) . . ?
C65 C66 H66A 109.7 . . ?
C67 C66 H66A 109.7 . . ?
C65 C66 H66B 109.7 . . ?
C67 C66 H66B 109.7 . . ?
H66A C66 H66B 108.2 . . ?
C68 C67 C66 109.8(5) . . ?
C68 C67 H67A 109.7 . . ?
C66 C67 H67A 109.7 . . ?
C68 C67 H67B 109.7 . . ?
C66 C67 H67B 109.7 . . ?
H67A C67 H67B 108.2 . . ?
C67 C68 C69 109.8(5) . . ?
C67 C68 H68A 109.7 . . ?
C69 C68 H68A 109.7 . . ?
C67 C68 H68B 109.7 . . ?
C69 C68 H68B 109.7 . . ?
H68A C68 H68B 108.2 . . ?
C70 C69 C68 109.7(6) . . ?
C70 C69 H69A 109.7 . . ?
C68 C69 H69A 109.7 . . ?
C70 C69 H69B 109.7 . . ?
C68 C69 H69B 109.7 . . ?
H69A C69 H69B 108.2 . . ?
C71 C70 C69 109.8(6) . . ?
C71 C70 H70A 109.7 . . ?
C69 C70 H70A 109.7 . . ?
C71 C70 H70B 109.7 . . ?
C69 C70 H70B 109.7 . . ?
H70A C70 H70B 108.2 . . ?
C70 C71 C72 109.7(7) . . ?
C70 C71 H71A 109.7 . . ?
C72 C71 H71A 109.7 . . ?
C70 C71 H71B 109.7 . . ?
C72 C71 H71B 109.7 . . ?
H71A C71 H71B 108.2 . . ?
C73 C72 C71 109.7(7) . . ?
C73 C72 H72A 109.7 . . ?
C71 C72 H72A 109.7 . . ?
C73 C72 H72B 109.7 . . ?
C71 C72 H72B 109.7 . . ?
H72A C72 H72B 108.2 . . ?
C72 C73 C74 109.8(9) . . ?
C72 C73 H73A 109.7 . . ?
C74 C73 H73A 109.7 . . ?
C72 C73 H73B 109.7 . . ?
C74 C73 H73B 109.7 . . ?
H73A C73 H73B 108.2 . . ?
C73 C74 H74A 109.5 . . ?
C73 C74 H74B 109.5 . . ?
H74A C74 H74B 109.5 . . ?
C73 C74 H74C 109.5 . . ?
H74A C74 H74C 109.5 . . ?
H74B C74 H74C 109.5 . . ?
C100 O15 C99 111.7(11) . . ?
O16 C100 O15 126.9(14) . . ?
O16 C100 C101 118.9(17) . . ?
O15 C100 C101 114.1(13) . . ?
C100 C101 C102 123.3(10) . . ?
C100 C101 H10A 118.4 . . ?
C102 C101 H10A 118.4 . . ?
C103 C102 C101 109.7(7) . . ?
C103 C102 H10B 109.7 . . ?
C101 C102 H10B 109.7 . . ?
C103 C102 H10C 109.7 . . ?
C101 C102 H10C 109.7 . . ?
H10B C102 H10C 108.2 . . ?
C104 C103 C102 109.8(7) . . ?
C104 C103 H10D 109.7 . . ?
C102 C103 H10D 109.7 . . ?
C104 C103 H10E 109.7 . . ?
C102 C103 H10E 109.7 . . ?
H10D C103 H10E 108.2 . . ?
C103 C104 C105 109.8(7) . . ?
C103 C104 H10F 109.7 . . ?
C105 C104 H10F 109.7 . . ?
C103 C104 H10G 109.7 . . ?
C105 C104 H10G 109.7 . . ?
H10F C104 H10G 108.2 . . ?
C106 C105 C104 109.8(7) . . ?
C106 C105 H10H 109.7 . . ?
C104 C105 H10H 109.7 . . ?
C106 C105 H10I 109.7 . . ?
C104 C105 H10I 109.7 . . ?
H10H C105 H10I 108.2 . . ?
C105 C106 C107 109.8(7) . . ?
C105 C106 H10J 109.7 . . ?
C107 C106 H10J 109.7 . . ?
C105 C106 H10K 109.7 . . ?
C107 C106 H10K 109.7 . . ?
H10J C106 H10K 108.2 . . ?
C108 C107 C106 109.8(7) . . ?
C108 C107 H10L 109.7 . . ?
C106 C107 H10L 109.7 . . ?
C108 C107 H10M 109.7 . . ?
C106 C107 H10M 109.7 . . ?
H10L C107 H10M 108.2 . . ?
C107 C108 C109 109.8(7) . . ?
C107 C108 H10N 109.7 . . ?
C109 C108 H10N 109.7 . . ?
C107 C108 H10O 109.7 . . ?
C109 C108 H10O 109.7 . . ?
H10N C108 H10O 108.2 . . ?
C110 C109 C108 111.9(6) . . ?
C110 C109 H10P 109.2 . . ?
C108 C109 H10P 109.2 . . ?
C110 C109 H10Q 109.2 . . ?
C108 C109 H10Q 109.2 . . ?
H10P C109 H10Q 107.9 . . ?
C109 C110 C111 111.9(6) . . ?
C109 C110 H11F 109.2 . . ?
C111 C110 H11F 109.2 . . ?
C109 C110 H11G 109.2 . . ?
C111 C110 H11G 109.2 . . ?
H11F C110 H11G 107.9 . . ?
C110 C111 H11H 109.5 . . ?
C110 C111 H11I 109.5 . . ?
H11H C111 H11I 109.5 . . ?
C110 C111 H11J 109.5 . . ?
H11H C111 H11J 109.5 . . ?
H11I C111 H11J 109.5 . . ?
C137 O21 C136 119.60(13) . . ?
O22 C137 O21 116.52(10) . . ?
O22 C137 C138 125.13(10) . . ?
O21 C137 C138 118.34(9) . . ?
C137 C138 C139 110.45(10) . . ?
C137 C138 H13G 109.6 . . ?
C139 C138 H13G 109.6 . . ?
C137 C138 H13H 109.6 . . ?
C139 C138 H13H 109.6 . . ?
H13G C138 H13H 108.1 . . ?
C140 C139 C138 109.79(11) . . ?
C140 C139 H13I 109.7 . . ?
C138 C139 H13I 109.7 . . ?
C140 C139 H13J 109.7 . . ?
C138 C139 H13J 109.7 . . ?
H13I C139 H13J 108.2 . . ?
C139 C140 C141 109.81(11) . . ?
C139 C140 H14A 109.7 . . ?
C141 C140 H14A 109.7 . . ?
C139 C140 H14B 109.7 . . ?
C141 C140 H14B 109.7 . . ?
H14A C140 H14B 108.2 . . ?
C140 C141 C142 109.78(11) . . ?
C140 C141 H14C 109.7 . . ?
C142 C141 H14C 109.7 . . ?
C140 C141 H14D 109.7 . . ?
C142 C141 H14D 109.7 . . ?
H14C C141 H14D 108.2 . . ?
C143 C142 C141 109.75(10) . . ?
C143 C142 H14E 109.7 . . ?
C141 C142 H14E 109.7 . . ?
C143 C142 H14F 109.7 . . ?
C141 C142 H14F 109.7 . . ?
H14E C142 H14F 108.2 . . ?
C144 C143 C142 109.77(10) . . ?
C144 C143 H14G 109.7 . . ?
C142 C143 H14G 109.7 . . ?
C144 C143 H14H 109.7 . . ?
C142 C143 H14H 109.7 . . ?
H14G C143 H14H 108.2 . . ?
C143 C144 C145 109.76(10) . . ?
C143 C144 H14I 109.7 . . ?
C145 C144 H14I 109.7 . . ?
C143 C144 H14J 109.7 . . ?
C145 C144 H14J 109.7 . . ?
H14I C144 H14J 108.2 . . ?
C146 C145 C144 109.73(10) . . ?
C146 C145 H14K 109.7 . . ?
C144 C145 H14K 109.7 . . ?
C146 C145 H14L 109.7 . . ?
C144 C145 H14L 109.7 . . ?
H14K C145 H14L 108.2 . . ?
C147 C146 C145 109.76(10) . . ?
C147 C146 H14M 109.7 . . ?
C145 C146 H14M 109.7 . . ?
C147 C146 H14N 109.7 . . ?
C145 C146 H14N 109.7 . . ?
H14M C146 H14N 108.2 . . ?
C148 C147 C146 109.76(11) . . ?
C148 C147 H14O 109.7 . . ?
C146 C147 H14O 109.7 . . ?
C148 C147 H14P 109.7 . . ?
C146 C147 H14P 109.7 . . ?
H14O C147 H14P 108.2 . . ?
C147 C148 C74 117(2) . 2_455 ?
C147 C148 H14Q 109.5 . . ?
C74 C148 H14Q 47.0 2_455 . ?
C147 C148 H14R 109.5 . . ?
C74 C148 H14R 132.9 2_455 . ?
H14Q C148 H14R 109.5 . . ?
C147 C148 H14S 109.5 . . ?
C74 C148 H14S 63.3 2_455 . ?
H14Q C148 H14S 109.5 . . ?
H14R C148 H14S 109.5 . . ?
C237 O221 C136 119.55(13) . . ?
O222 C237 O221 116.47(10) . . ?
O222 C237 C238 125.23(10) . . ?
O221 C237 C238 118.30(9) . . ?
C237 C238 C239 110.53(10) . . ?
C237 C238 H23A 109.5 . . ?
C239 C238 H23A 109.5 . . ?
C237 C238 H23B 109.5 . . ?
C239 C238 H23B 109.5 . . ?
H23A C238 H23B 108.1 . . ?
C238 C239 C240 109.71(11) . . ?
C238 C239 H23C 109.7 . . ?
C240 C239 H23C 109.7 . . ?
C238 C239 H23D 109.7 . . ?
C240 C239 H23D 109.7 . . ?
H23C C239 H23D 108.2 . . ?
C239 C240 C241 109.69(10) . . ?
C239 C240 H24A 109.7 . . ?
C241 C240 H24A 109.7 . . ?
C239 C240 H24B 109.7 . . ?
C241 C240 H24B 109.7 . . ?
H24A C240 H24B 108.2 . . ?
C242 C241 C240 109.69(11) . . ?
C242 C241 H24C 109.7 . . ?
C240 C241 H24C 109.7 . . ?
C242 C241 H24D 109.7 . . ?
C240 C241 H24D 109.7 . . ?
H24C C241 H24D 108.2 . . ?
C243 C242 C241 109.72(11) . . ?
C243 C242 H24E 109.7 . . ?
C241 C242 H24E 109.7 . . ?
C243 C242 H24F 109.7 . . ?
C241 C242 H24F 109.7 . . ?
H24E C242 H24F 108.2 . . ?
C244 C243 C242 109.74(10) . . ?
C244 C243 H24G 109.7 . . ?
C242 C243 H24G 109.7 . . ?
C244 C243 H24H 109.7 . . ?
C242 C243 H24H 109.7 . . ?
H24G C243 H24H 108.2 . . ?
C245 C244 C243 109.75(10) . . ?
C245 C244 H24I 109.7 . . ?
C243 C244 H24I 109.7 . . ?
C245 C244 H24J 109.7 . . ?
C243 C244 H24J 109.7 . . ?
H24I C244 H24J 108.2 . . ?
C246 C245 C244 109.76(10) . . ?
C246 C245 H24K 109.7 . . ?
C244 C245 H24K 109.7 . . ?
C246 C245 H24L 109.7 . . ?
C244 C245 H24L 109.7 . . ?
H24K C245 H24L 108.2 . . ?
C245 C246 C247 109.77(11) . . ?
C245 C246 H24M 109.7 . . ?
C247 C246 H24M 109.7 . . ?
C245 C246 H24N 109.7 . . ?
C247 C246 H24N 109.7 . . ?
H24M C246 H24N 108.2 . . ?
C246 C247 C248 109.76(11) . . ?
C246 C247 H24O 109.7 . . ?
C248 C247 H24O 109.7 . . ?
C246 C247 H24P 109.7 . . ?
C248 C247 H24P 109.7 . . ?
H24O C247 H24P 108.2 . . ?
C247 C248 H24Q 109.5 . . ?
C247 C248 H24R 109.5 . . ?
H24Q C248 H24R 109.5 . . ?
C247 C248 H24S 109.5 . . ?
H24Q C248 H24S 109.5 . . ?
H24R C248 H24S 109.5 . . ?
C149 O25 Cu1 120.5(7) . . ?
C149 N1 C152 122.0(10) . . ?
C149 N1 C150 120.2(10) . . ?
C152 N1 C150 117.7(9) . . ?
O25 C149 N1 124.1(12) . . ?
O25 C149 H14T 117.9 . . ?
N1 C149 H14T 117.9 . . ?
N1 C150 C151 112.2(10) . . ?
N1 C150 H15B 109.2 . . ?
C151 C150 H15B 109.2 . . ?
N1 C150 H15C 109.2 . . ?
C151 C150 H15C 109.2 . . ?
H15B C150 H15C 107.9 . . ?
C150 C151 H15D 109.5 . . ?
C150 C151 H15E 109.5 . . ?
H15D C151 H15E 109.5 . . ?
C150 C151 H15F 109.5 . . ?
H15D C151 H15F 109.5 . . ?
H15E C151 H15F 109.5 . . ?
N1 C152 C153 111.2(10) . . ?
N1 C152 H15G 109.4 . . ?
C153 C152 H15G 109.4 . . ?
N1 C152 H15H 109.4 . . ?
C153 C152 H15H 109.4 . . ?
H15G C152 H15H 108.0 . . ?
C152 C153 H15I 109.5 . . ?
C152 C153 H15J 109.5 . . ?
H15I C153 H15J 109.5 . . ?
C152 C153 H15K 109.5 . . ?
H15I C153 H15K 109.5 . . ?
H15J C153 H15K 109.5 . . ?
C164 O26 Cu2 117.3(6) . . ?
C164 O26 H26A 121.6 . . ?
Cu2 O26 H26A 121.1 . . ?
O26 C164 H16K 109.5 . . ?
O26 C164 H16L 109.5 . . ?
H16K C164 H16L 109.5 . . ?
O26 C164 H16M 109.5 . . ?
H16K C164 H16M 109.5 . . ?
H16L C164 H16M 109.5 . . ?
C154 O27 Cu3 122.2(7) . . ?
C154 N2 C157 123.2(9) . . ?
C154 N2 C155 118.4(9) . . ?
C157 N2 C155 118.4(8) . . ?
O27 C154 N2 125.5(10) . . ?
O27 C154 H15L 117.2 . . ?
N2 C154 H15L 117.2 . . ?
C156 C155 N2 112.4(9) . . ?
C156 C155 H15M 109.1 . . ?
N2 C155 H15M 109.1 . . ?
C156 C155 H15N 109.1 . . ?
N2 C155 H15N 109.1 . . ?
H15M C155 H15N 107.9 . . ?
C155 C156 H15O 109.5 . . ?
C155 C156 H15P 109.5 . . ?
H15O C156 H15P 109.5 . . ?
C155 C156 H15Q 109.5 . . ?
H15O C156 H15Q 109.5 . . ?
H15P C156 H15Q 109.5 . . ?
N2 C157 C158 116.9(9) . . ?
N2 C157 H15R 108.1 . . ?
C158 C157 H15R 108.1 . . ?
N2 C157 H15S 108.1 . . ?
C158 C157 H15S 108.1 . . ?
H15R C157 H15S 107.3 . . ?
C157 C158 H15T 109.5 . . ?
C157 C158 H15U 109.5 . . ?
H15T C158 H15U 109.5 . . ?
C157 C158 H15V 109.5 . . ?
H15T C158 H15V 109.5 . . ?
H15U C158 H15V 109.5 . . ?
C159 O28 Cu4 121.1(8) . . ?
C159 N3 C160 118.8(10) . . ?
C159 N3 C162 119.3(11) . . ?
C160 N3 C162 121.5(10) . . ?
O28 C159 N3 120.9(12) . . ?
O28 C159 H15W 119.5 . . ?
N3 C159 H15W 119.5 . . ?
N3 C160 C161 111.0(11) . . ?
N3 C160 H16A 109.4 . . ?
C161 C160 H16A 109.4 . . ?
N3 C160 H16B 109.4 . . ?
C161 C160 H16B 109.4 . . ?
H16A C160 H16B 108.0 . . ?
C160 C161 H16C 109.5 . . ?
C160 C161 H16D 109.5 . . ?
H16C C161 H16D 109.5 . . ?
C160 C161 H16E 109.5 . . ?
H16C C161 H16E 109.5 . . ?
H16D C161 H16E 109.5 . . ?
N3 C162 C163 112.3(10) . . ?
N3 C162 H16F 109.1 . . ?
C163 C162 H16F 109.1 . . ?
N3 C162 H16G 109.1 . . ?
C163 C162 H16G 109.1 . . ?
H16F C162 H16G 107.9 . . ?
C162 C163 H16H 109.5 . . ?
C162 C163 H16I 109.5 . . ?
H16H C163 H16I 109.5 . . ?
C162 C163 H16J 109.5 . . ?
H16H C163 H16J 109.5 . . ?
H16I C163 H16J 109.5 . . ?
C165 N4 C168 123.1(9) . . ?
C165 N4 C166 119.6(10) . . ?
C168 N4 C166 117.2(9) . . ?
O29 C165 N4 124.7(10) . . ?
O29 C165 H16N 117.6 . . ?
N4 C165 H16N 117.6 . . ?
N4 C166 C167 112.0(9) . . ?
N4 C166 H16O 109.2 . . ?
C167 C166 H16O 109.2 . . ?
N4 C166 H16P 109.2 . . ?
C167 C166 H16P 109.2 . . ?
H16O C166 H16P 107.9 . . ?
C166 C167 H16Q 109.5 . . ?
C166 C167 H16R 109.5 . . ?
H16Q C167 H16R 109.5 . . ?
C166 C167 H16S 109.5 . . ?
H16Q C167 H16S 109.5 . . ?
H16R C167 H16S 109.5 . . ?
N4 C168 C169 110.2(9) . . ?
N4 C168 H16T 109.6 . . ?
C169 C168 H16T 109.6 . . ?
N4 C168 H16U 109.6 . . ?
C169 C168 H16U 109.6 . . ?
H16T C168 H16U 108.1 . . ?
C168 C169 H16V 109.5 . . ?
C168 C169 H16W 109.5 . . ?
H16V C169 H16W 109.5 . . ?
C168 C169 H16X 109.5 . . ?
H16V C169 H16X 109.5 . . ?
H16W C169 H16X 109.5 . . ?

loop_
_geom_bond_atom_site_label_1
_geom_bond_atom_site_label_2
_geom_bond_distance
_geom_bond_site_symmetry_2
_geom_bond_publ_flag
Cu1 O20 1.945(6) . ?
Cu1 O1 1.951(6) . ?
Cu1 O14 1.955(6) . ?
Cu1 O7 1.980(6) . ?
Cu1 O25 2.154(7) . ?
Cu1 Cu2 2.6258(14) . ?
Cu2 O8 1.939(6) . ?
Cu2 O13 1.942(6) . ?
Cu2 O19 1.955(6) . ?
Cu2 O2 1.959(6) . ?
Cu2 O26 2.164(6) . ?
Cu3 O3 1.949(5) . ?
Cu3 O11 1.962(5) . ?
Cu3 O17 1.967(5) . ?
Cu3 O23 1.969(5) . ?
Cu3 O27 2.152(6) . ?
Cu3 Cu4 2.6225(13) . ?
Cu4 O24 1.947(6) . ?
Cu4 O4 1.955(5) . ?
Cu4 O18 1.959(6) . ?
Cu4 O12 1.976(6) . ?
Cu4 O28 2.151(8) . ?
O1 C1 1.267(10) . ?
O2 C1 1.251(10) . ?
O3 C24 1.249(10) . ?
O4 C24 1.249(9) . ?
O7 C38 1.282(9) . ?
O8 C38 1.241(10) . ?
O11 C61 1.256(9) . ?
O12 C61 1.278(9) . ?
O13 C75 1.239(10) . ?
O14 C75 1.266(10) . ?
O17 C98 1.265(9) . ?
O18 C98 1.238(9) . ?
O19 C112 1.276(10) . ?
O20 C112 1.272(10) . ?
O23 C135 1.264(9) . ?
O24 C135 1.256(9) . ?
C1 C2 1.500(12) . ?
C2 C7 1.390(11) . ?
C2 C3 1.390(11) . ?
C3 C4 1.383(12) . ?
C3 H3A 0.9500 . ?
C4 C5 1.362(12) . ?
C4 H4A 0.9500 . ?
C5 C6 1.383(12) . ?
C5 H5A 0.9500 . ?
C6 C7 1.399(11) . ?
C6 C8 1.468(11) . ?
C7 H7A 0.9500 . ?
C8 C9 1.176(11) . ?
C9 C10 1.426(12) . ?
C10 C11 1.392(11) . ?
C10 C15 1.400(11) . ?
C11 C12 1.392(11) . ?
C11 H11A 0.9500 . ?
C12 C13 1.397(12) . ?
C12 C25 1.510(9) . ?
C13 C14 1.395(11) . ?
C13 H13A 0.9500 . ?
C14 C15 1.380(11) . ?
C14 C16 1.439(12) . ?
C15 H15A 0.9500 . ?
C16 C17 1.196(11) . ?
C17 C19 1.427(12) . ?
C18 C19 1.381(11) . ?
C18 C23 1.411(11) . ?
C18 H18A 0.9500 . ?
C19 C20 1.419(12) . ?
C20 C21 1.368(12) . ?
C20 H20A 0.9500 . ?
C21 C22 1.389(12) . ?
C21 H21A 0.9500 . ?
C22 C23 1.391(11) . ?
C22 H22A 0.9500 . ?
C23 C24 1.504(11) . ?
C25 O6 1.443(9) . ?
C25 H25A 0.9900 . ?
C25 H25B 0.9900 . ?
C38 C39 1.500(12) . ?
C39 C44 1.380(11) . ?
C39 C40 1.409(11) . ?
C40 C41 1.375(12) . ?
C40 H40A 0.9500 . ?
C41 C42 1.384(12) . ?
C41 H41A 0.9500 . ?
C42 C43 1.380(11) . ?
C42 H42A 0.9500 . ?
C43 C44 1.390(11) . ?
C43 C45 1.435(12) . ?
C44 H44A 0.9500 . ?
C45 C46 1.188(12) . ?
C46 C47 1.438(12) . ?
C47 C48 1.391(11) . ?
C47 C52 1.406(11) . ?
C48 C49 1.361(11) . ?
C48 H48A 0.9500 . ?
C49 C50 1.401(11) . ?
C49 C62 1.518(12) . ?
C50 C51 1.417(11) . ?
C50 H50A 0.9500 . ?
C51 C52 1.365(11) . ?
C51 C53 1.433(11) . ?
C52 H52A 0.9500 . ?
C53 C54 1.202(11) . ?
C54 C56 1.436(11) . ?
C55 C56 1.388(11) . ?
C55 C60 1.404(11) . ?
C55 H55A 0.9500 . ?
C56 C57 1.396(11) . ?
C57 C58 1.388(11) . ?
C57 H57A 0.9500 . ?
C58 C59 1.382(11) . ?
C58 H58A 0.9500 . ?
C59 C60 1.387(11) . ?
C59 H59A 0.9500 . ?
C60 C61 1.483(11) . ?
C62 O9 1.464(11) . ?
C62 H62A 0.9900 . ?
C62 H62B 0.9900 . ?
C75 C76 1.515(12) . ?
C76 C77 1.377(11) . ?
C76 C81 1.382(11) . ?
C77 C78 1.386(12) . ?
C77 H77A 0.9500 . ?
C78 C79 1.372(11) . ?
C78 H78A 0.9500 . ?
C79 C80 1.404(11) . ?
C79 H79A 0.9500 . ?
C80 C81 1.377(11) . ?
C80 C82 1.432(12) . ?
C81 H81A 0.9500 . ?
C82 C83 1.202(11) . ?
C83 C84 1.432(12) . ?
C84 C89 1.376(12) . ?
C84 C85 1.395(12) . ?
C85 C86 1.402(12) . ?
C85 H85A 0.9500 . ?
C86 C87 1.348(12) . ?
C86 C99 1.502(12) . ?
C87 C88 1.411(12) . ?
C87 H87A 0.9500 . ?
C88 C89 1.403(11) . ?
C88 C90 1.414(12) . ?
C89 H89A 0.9500 . ?
C90 C91 1.204(12) . ?
C91 C93 1.412(12) . ?
C92 C97 1.372(11) . ?
C92 C93 1.425(11) . ?
C92 H92A 0.9500 . ?
C93 C94 1.380(11) . ?
C94 C95 1.373(12) . ?
C94 H94A 0.9500 . ?
C95 C96 1.367(12) . ?
C95 H95A 0.9500 . ?
C96 C97 1.394(11) . ?
C96 H96A 0.9500 . ?
C97 C98 1.517(10) . ?
C99 O15 1.429(13) . ?
C99 H99A 0.9900 . ?
C99 H99B 0.9900 . ?
C112 C113 1.495(11) . ?
C113 C114 1.373(12) . ?
C113 C118 1.379(12) . ?
C114 C115 1.375(13) . ?
C114 H11B 0.9500 . ?
C115 C116 1.395(15) . ?
C115 H11C 0.9500 . ?
C116 C117 1.393(14) . ?
C116 H11D 0.9500 . ?
C117 C118 1.381(12) . ?
C117 C119 1.426(14) . ?
C118 H11E 0.9500 . ?
C119 C120 1.188(13) . ?
C120 C121 1.462(14) . ?
C121 C122 1.375(12) . ?
C121 C126 1.415(12) . ?
C122 C123 1.384(12) . ?
C122 H12A 0.9500 . ?
C123 C124 1.399(12) . ?
C123 C136 1.509(9) . ?
C124 C125 1.385(12) . ?
C124 H12B 0.9500 . ?
C125 C126 1.386(13) . ?
C125 C127 1.429(13) . ?
C126 H12C 0.9500 . ?
C127 C128 1.199(13) . ?
C128 C130 1.420(13) . ?
C129 C130 1.376(11) . ?
C129 C134 1.400(11) . ?
C129 H12D 0.9500 . ?
C130 C131 1.405(13) . ?
C131 C132 1.382(13) . ?
C131 H13B 0.9500 . ?
C132 C133 1.392(12) . ?
C132 H13C 0.9500 . ?
C133 C134 1.390(11) . ?
C133 H13D 0.9500 . ?
C134 C135 1.494(11) . ?
C136 O221 1.4409(10) . ?
C136 O21 1.4412(10) . ?
C136 H13E 0.9900 . ?
C136 H13F 0.9900 . ?
O5 C26 1.206(9) . ?
O6 C26 1.347(9) . ?
C26 C27 1.495(8) . ?
C27 C28 1.5097(10) . ?
C27 C28' 1.5101(10) . ?
C27 H27A 0.9900 . ?
C27 H27B 0.9900 . ?
C27 H27C 0.9599 . ?
C27 H27D 0.9600 . ?
C28 C29 1.5096(10) . ?
C28 H27C 1.0379 . ?
C28 H28A 0.9900 . ?
C28 H28B 0.9900 . ?
C29 C30 1.5097(10) . ?
C29 H29A 0.9900 . ?
C29 H29B 0.9900 . ?
C30 C31 1.5095(10) . ?
C30 H30A 0.9900 . ?
C30 H30B 0.9900 . ?
C31 C32 1.5097(10) . ?
C31 H31A 0.9900 . ?
C31 H31B 0.9900 . ?
C32 C33 1.5095(10) . ?
C32 H32A 0.9900 . ?
C32 H32B 0.9900 . ?
C33 C34 1.5099(10) . ?
C33 H33A 0.9900 . ?
C33 H33B 0.9900 . ?
C34 C35 1.5101(10) . ?
C34 H34A 0.9900 . ?
C34 H34B 0.9900 . ?
C35 C36 1.5098(10) . ?
C35 H35A 0.9900 . ?
C35 H35B 0.9900 . ?
C36 C37 1.5102(10) . ?
C36 H36A 0.9900 . ?
C36 H36B 0.9900 . ?
C37 H37A 0.9800 . ?
C37 H37B 0.9800 . ?
C37 H37C 0.9800 . ?
C28' C29' 1.5100(10) . ?
C28' H28C 0.9900 . ?
C28' H28D 0.9900 . ?
C29' C30' 1.5100(10) . ?
C29' H29C 0.9900 . ?
C29' H29D 0.9900 . ?
C30' C31' 1.5099(10) . ?
C30' H30C 0.9900 . ?
C30' H30D 0.9900 . ?
C31' C32' 1.5100(10) . ?
C31' H31C 0.9900 . ?
C31' H31D 0.9900 . ?
C32' C33' 1.5102(10) . ?
C32' H32C 0.9900 . ?
C32' H32D 0.9900 . ?
C33' C34' 1.5101(10) . ?
C33' H33C 0.9900 . ?
C33' H33D 0.9900 . ?
C34' C35' 1.5100(10) . ?
C34' H34C 0.9900 . ?
C34' H34D 0.9900 . ?
C35' C36' 1.5100(10) . ?
C35' H35C 0.9900 . ?
C35' H35D 0.9900 . ?
C36' C37' 1.5101(10) . ?
C36' H36C 0.9900 . ?
C36' H36D 0.9900 . ?
C37' H37D 0.9800 . ?
C37' H37E 0.9800 . ?
C37' H37F 0.9800 . ?
O9 C63 1.338(12) . ?
O10 C63 1.223(12) . ?
C63 C64 1.593(14) . ?
C64 C65 1.509(11) . ?
C64 H64A 0.9900 . ?
C64 H64B 0.9900 . ?
C65 C66 1.509(10) . ?
C65 H65A 0.9900 . ?
C65 H65B 0.9900 . ?
C66 C67 1.510(10) . ?
C66 H66A 0.9900 . ?
C66 H66B 0.9900 . ?
C67 C68 1.509(8) . ?
C67 H67A 0.9900 . ?
C67 H67B 0.9900 . ?
C68 C69 1.511(10) . ?
C68 H68A 0.9900 . ?
C68 H68B 0.9900 . ?
C69 C70 1.511(10) . ?
C69 H69A 0.9900 . ?
C69 H69B 0.9900 . ?
C70 C71 1.509(12) . ?
C70 H70A 0.9900 . ?
C70 H70B 0.9900 . ?
C71 C72 1.510(10) . ?
C71 H71A 0.9900 . ?
C71 H71B 0.9900 . ?
C72 C73 1.510(10) . ?
C72 H72A 0.9900 . ?
C72 H72B 0.9900 . ?
C73 C74 1.510(10) . ?
C73 H73A 0.9900 . ?
C73 H73B 0.9900 . ?
C74 H74A 0.9800 . ?
C74 H74B 0.9800 . ?
C74 H74C 0.9800 . ?
O15 C100 1.272(18) . ?
O16 C100 1.245(15) . ?
C100 C101 1.450(16) . ?
C101 C102 1.510(13) . ?
C101 H10A 0.9500 . ?
C102 C103 1.510(13) . ?
C102 H10B 0.9900 . ?
C102 H10C 0.9900 . ?
C103 C104 1.510(13) . ?
C103 H10D 0.9900 . ?
C103 H10E 0.9900 . ?
C104 C105 1.510(13) . ?
C104 H10F 0.9900 . ?
C104 H10G 0.9900 . ?
C105 C106 1.510(13) . ?
C105 H10H 0.9900 . ?
C105 H10I 0.9900 . ?
C106 C107 1.510(13) . ?
C106 H10J 0.9900 . ?
C106 H10K 0.9900 . ?
C107 C108 1.510(13) . ?
C107 H10L 0.9900 . ?
C107 H10M 0.9900 . ?
C108 C109 1.510(13) . ?
C108 H10N 0.9900 . ?
C108 H10O 0.9900 . ?
C109 C110 1.471(10) . ?
C109 H10P 0.9900 . ?
C109 H10Q 0.9900 . ?
C110 C111 1.509(15) . ?
C110 H11F 0.9900 . ?
C110 H11G 0.9900 . ?
C111 H11H 0.9800 . ?
C111 H11I 0.9800 . ?
C111 H11J 0.9800 . ?
O21 C137 1.3469(9) . ?
O22 C137 1.2060(9) . ?
C137 C138 1.4962(9) . ?
C138 C139 1.5102(10) . ?
C138 H13G 0.9900 . ?
C138 H13H 0.9900 . ?
C139 C140 1.5095(11) . ?
C139 H13I 0.9900 . ?
C139 H13J 0.9900 . ?
C140 C141 1.5096(10) . ?
C140 H14A 0.9900 . ?
C140 H14B 0.9900 . ?
C141 C142 1.5100(10) . ?
C141 H14C 0.9900 . ?
C141 H14D 0.9900 . ?
C142 C143 1.5100(10) . ?
C142 H14E 0.9900 . ?
C142 H14F 0.9900 . ?
C143 C144 1.5099(10) . ?
C143 H14G 0.9900 . ?
C143 H14H 0.9900 . ?
C144 C145 1.5101(10) . ?
C144 H14I 0.9900 . ?
C144 H14J 0.9900 . ?
C145 C146 1.5101(10) . ?
C145 H14K 0.9900 . ?
C145 H14L 0.9900 . ?
C146 C147 1.5099(11) . ?
C146 H14M 0.9900 . ?
C146 H14N 0.9900 . ?
C147 C148 1.5098(11) . ?
C147 H14O 0.9900 . ?
C147 H14P 0.9900 . ?
C148 C74 1.89(4) 2_455 ?
C148 H14Q 0.9800 . ?
C148 H14R 0.9800 . ?
C148 H14S 0.9800 . ?
O221 C237 1.3474(9) . ?
O222 C237 1.2060(9) . ?
C237 C238 1.4957(9) . ?
C238 C239 1.5100(10) . ?
C238 H23A 0.9900 . ?
C238 H23B 0.9900 . ?
C239 C240 1.5103(10) . ?
C239 H23C 0.9900 . ?
C239 H23D 0.9900 . ?
C240 C241 1.5104(10) . ?
C240 H24A 0.9900 . ?
C240 H24B 0.9900 . ?
C241 C242 1.5103(11) . ?
C241 H24C 0.9900 . ?
C241 H24D 0.9900 . ?
C242 C243 1.5101(10) . ?
C242 H24E 0.9900 . ?
C242 H24F 0.9900 . ?
C243 C244 1.5100(10) . ?
C243 H24G 0.9900 . ?
C243 H24H 0.9900 . ?
C244 C245 1.5099(10) . ?
C244 H24I 0.9900 . ?
C244 H24J 0.9900 . ?
C245 C246 1.5099(10) . ?
C245 H24K 0.9900 . ?
C245 H24L 0.9900 . ?
C246 C247 1.5099(11) . ?
C246 H24M 0.9900 . ?
C246 H24N 0.9900 . ?
C247 C248 1.5100(10) . ?
C247 H24O 0.9900 . ?
C247 H24P 0.9900 . ?
C248 H24Q 0.9800 . ?
C248 H24R 0.9800 . ?
C248 H24S 0.9800 . ?
O25 C149 1.274(12) . ?
N1 C149 1.338(13) . ?
N1 C152 1.453(14) . ?
N1 C150 1.472(14) . ?
C149 H14T 0.9500 . ?
C150 C151 1.512(15) . ?
C150 H15B 0.9900 . ?
C150 H15C 0.9900 . ?
C151 H15D 0.9800 . ?
C151 H15E 0.9800 . ?
C151 H15F 0.9800 . ?
C152 C153 1.536(15) . ?
C152 H15G 0.9900 . ?
C152 H15H 0.9900 . ?
C153 H15I 0.9800 . ?
C153 H15J 0.9800 . ?
C153 H15K 0.9800 . ?
O26 C164 1.401(11) . ?
O26 H26A 0.8500 . ?
C164 H16K 0.9800 . ?
C164 H16L 0.9800 . ?
C164 H16M 0.9800 . ?
O27 C154 1.241(11) . ?
N2 C154 1.308(12) . ?
N2 C157 1.451(12) . ?
N2 C155 1.515(13) . ?
C154 H15L 0.9500 . ?
C155 C156 1.454(13) . ?
C155 H15M 0.9900 . ?
C155 H15N 0.9900 . ?
C156 H15O 0.9800 . ?
C156 H15P 0.9800 . ?
C156 H15Q 0.9800 . ?
C157 C158 1.460(13) . ?
C157 H15R 0.9900 . ?
C157 H15S 0.9900 . ?
C158 H15T 0.9800 . ?
C158 H15U 0.9800 . ?
C158 H15V 0.9800 . ?
O28 C159 1.177(13) . ?
N3 C159 1.352(14) . ?
N3 C160 1.385(14) . ?
N3 C162 1.456(14) . ?
C159 H15W 0.9500 . ?
C160 C161 1.467(16) . ?
C160 H16A 0.9900 . ?
C160 H16B 0.9900 . ?
C161 H16C 0.9800 . ?
C161 H16D 0.9800 . ?
C161 H16E 0.9800 . ?
C162 C163 1.506(16) . ?
C162 H16F 0.9900 . ?
C162 H16G 0.9900 . ?
C163 H16H 0.9800 . ?
C163 H16I 0.9800 . ?
C163 H16J 0.9800 . ?
O29 C165 1.258(12) . ?
N4 C165 1.320(13) . ?
N4 C168 1.475(13) . ?
N4 C166 1.478(12) . ?
C165 H16N 0.9500 . ?
C166 C167 1.491(14) . ?
C166 H16O 0.9900 . ?
C166 H16P 0.9900 . ?
C167 H16Q 0.9800 . ?
C167 H16R 0.9800 . ?
C167 H16S 0.9800 . ?
C168 C169 1.530(14) . ?
C168 H16T 0.9900 . ?
C168 H16U 0.9900 . ?
C169 H16V 0.9800 . ?
C169 H16W 0.9800 . ?
C169 H16X 0.9800 . ?

loop_
_platon_squeeze_void_nr
_platon_squeeze_void_average_x
_platon_squeeze_void_average_y
_platon_squeeze_void_average_z
_platon_squeeze_void_volume
_platon_squeeze_void_count_electrons
_platon_squeeze_void_content
1 0.500 0.000 0.000 47 13 ' '
2 0.397 0.037 0.470 14 9 ' '
3 0.668 0.168 0.303 37 10 ' '
4 0.168 0.332 0.803 37 10 ' '
5 0.897 0.463 0.970 14 9 ' '
6 0.000 0.500 0.500 47 13 ' '
7 0.103 0.537 0.030 14 9 ' '
8 0.832 0.668 0.197 38 10 ' '
9 0.332 0.832 0.697 37 10 ' '
10 0.603 0.963 0.530 14 9 ' '
